data_2242855
loop_
_publ_author_name
'Gall, James H.'
'MacNicol, David D.'
'MacSween, Ross'
'Frampton, Christopher S.'

_publ_section_title
;
 Synthesis and crystal structure of
 2,4,6,8-tetrakis(3,5-di-<i>tert</i>-butylphenoxy)pyrimido[5,4-<i>d</i>]pyrimidine:
 expansion of the Piedfort concept
;
_journal_coeditor_code HB7803
_journal_issue 3
_journal_name_full 'Acta Crystallographica Section E'
_journal_page_first 383
_journal_page_last 387
_journal_paper_doi 10.1107/S2056989019002470
_journal_volume 75
_journal_year 2019
_chemical_formula_iupac 'C62 H84 N4 O4'
_chemical_formula_moiety 'C62 H84 N4 O4'
_chemical_formula_sum 'C62 H84 N4 O4'
_chemical_formula_weight 949.33
_chemical_name_common
;
;
_chemical_name_systematic 2,4,6,8-Tetrakis(3,5-di-<i>tert</i>-butylphenoxy)pyrimido[5,4-<i>d</i>]pyrimidine
_space_group_crystal_system monoclinic
_space_group_IT_number 14
_space_group_name_Hall '-P 2yn'
_space_group_name_H-M_alt 'P 1 21/n 1'
_symmetry_space_group_name_Hall '-P 2yn'
_symmetry_space_group_name_H-M 'P 1 21/n 1'
_atom_sites_solution_hydrogens geom
_audit_creation_method SHELXL-2014/6
_cell_angle_alpha 90
_cell_angle_beta 93.0666(8)
_cell_angle_gamma 90
_cell_formula_units_Z 8
_cell_length_a 18.48641(17)
_cell_length_b 15.84310(14)
_cell_length_c 39.4611(4)
_cell_measurement_reflns_used 22911
_cell_measurement_temperature 100.0(10)
_cell_measurement_theta_max 76.3170
_cell_measurement_theta_min 2.2310
_cell_volume 11540.90(19)
_computing_cell_refinement
;
CrysAlis PRO (Rigaku OD, 2015)
;
_computing_data_collection
;
CrysAlis PRO (Rigaku OD, 2015)
;
_computing_data_reduction
;
CrysAlis PRO (Rigaku OD, 2015)
;
_computing_molecular_graphics
;
SHELXTL (Sheldrick, 2015) and <i>Mercury</i> (Macrae <i>et al</i>.,
2008)
;
_computing_publication_material
;
SHELXTL (Sheldrick, 2008), <i>Mercury</i> (Macrae <i>et al</i>.,
2008) and publCIF (Westrip, 2010)
;
_computing_structure_refinement
;
SHELXL2014 (Sheldrick, 2015)
;
_computing_structure_solution
;
SHELXD2014 (Schneider & Sheldrick, 2002)
;
_diffrn_ambient_temperature 100.0(10)
_diffrn_detector_area_resol_mean 5.2921
_diffrn_measured_fraction_theta_full 0.999
_diffrn_measured_fraction_theta_max 0.999
_diffrn_measurement_device_type 'Rigaku Oxford Diffraction SuperNova, Dualflex, AtlasS2'
_diffrn_measurement_method '\w scans'
_diffrn_radiation_type CuK\a
_diffrn_radiation_wavelength 1.54184
_diffrn_reflns_av_R_equivalents 0.0243
_diffrn_reflns_av_unetI/netI 0.0309
_diffrn_reflns_limit_h_max 23
_diffrn_reflns_limit_h_min -22
_diffrn_reflns_limit_k_max 18
_diffrn_reflns_limit_k_min -19
_diffrn_reflns_limit_l_max 35
_diffrn_reflns_limit_l_min -49
_diffrn_reflns_number 55767
_diffrn_reflns_theta_full 67.679
_diffrn_reflns_theta_max 74.494
_diffrn_reflns_theta_min 2.242
_diffrn_source 'fine-focus sealed X-ray tube'
_exptl_absorpt_coefficient_mu 0.522
_exptl_absorpt_correction_T_max 0.971
_exptl_absorpt_correction_T_min 0.931
_exptl_absorpt_correction_type gaussian
_exptl_absorpt_process_details
;
(CrysAlis PRO; Rigaku OD, 2015)
;
_exptl_crystal_colour Colourless
_exptl_crystal_density_diffrn 1.093
_exptl_crystal_description Block
_exptl_crystal_F_000 4128
_exptl_crystal_size_max 0.220
_exptl_crystal_size_mid 0.153
_exptl_crystal_size_min 0.070
_refine_diff_density_max 0.405
_refine_diff_density_min -0.316
_refine_ls_extinction_method none
_refine_ls_goodness_of_fit_ref 1.040
_refine_ls_hydrogen_treatment constr
_refine_ls_matrix_type full
_refine_ls_number_parameters 1461
_refine_ls_number_reflns 23570
_refine_ls_number_restraints 0
_refine_ls_restrained_S_all 1.040
_refine_ls_R_factor_all 0.0587
_refine_ls_R_factor_gt 0.0479
_refine_ls_shift/su_max 0.001
_refine_ls_shift/su_mean 0.000
_refine_ls_structure_factor_coef Fsqd
_refine_ls_weighting_details 'w=1/[\s^2^(Fo^2^)+(0.0575P)^2^+4.1500P] where P=(Fo^2^+2Fc^2^)/3'
_refine_ls_weighting_scheme calc
_refine_ls_wR_factor_gt 0.1218
_refine_ls_wR_factor_ref 0.1297
_reflns_number_gt 19544
_reflns_number_total 23570
_reflns_threshold_expression 'I > 2\s(I)'
_cod_data_source_file hb7803sup1.cif
_cod_data_source_block I
_cod_original_cell_volume 11540.91(18)
_cod_database_code 2242855
_shelx_space_group_comment
;
The symmetry employed for this shelxl refinement is uniquely defined
by the following loop, which should always be used as a source of
symmetry information in preference to the above space-group names.
They are only intended as comments.
;
_shelx_estimated_absorpt_t_min 0.894
_shelx_estimated_absorpt_t_max 0.964
_shelxl_version_number 2014/6

loop_
_space_group_symop_operation_xyz
'x, y, z'
'-x+1/2, y+1/2, -z+1/2'
'-x, -y, -z'
'x-1/2, -y-1/2, z-1/2'

loop_
_atom_site_type_symbol
_atom_site_label
_atom_site_fract_x
_atom_site_fract_y
_atom_site_fract_z
_atom_site_U_iso_or_equiv
_atom_site_adp_type
_atom_site_calc_flag
_atom_site_occupancy
_atom_site_disorder_assembly
_atom_site_disorder_group
O O1A 0.18267(5) 0.23374(6) 0.30046(2) 0.0245(2) Uani d 1 . .
O O2A 0.44643(5) 0.22229(6) 0.28634(2) 0.02371(19) Uani d 1 . .
O O3A 0.52719(5) 0.11187(7) 0.39035(2) 0.0251(2) Uani d 1 . .
O O4A 0.27392(5) 0.14668(7) 0.40357(2) 0.0248(2) Uani d 1 . .
N N1A 0.22709(6) 0.18928(7) 0.35087(3) 0.0216(2) Uani d 1 . .
N N2A 0.30715(6) 0.22284(7) 0.30665(3) 0.0220(2) Uani d 1 . .
N N3A 0.49080(6) 0.17001(7) 0.33815(3) 0.0211(2) Uani d 1 . .
N N4A 0.41041(6) 0.14137(7) 0.38251(3) 0.0202(2) Uani d 1 . .
C C1A 0.24405(7) 0.21479(8) 0.31926(3) 0.0212(2) Uani d 1 . .
C C2A 0.43673(7) 0.19706(8) 0.31823(3) 0.0205(2) Uani d 1 . .
C C3A 0.47390(7) 0.14269(8) 0.36926(3) 0.0196(2) Uani d 1 . .
C C4A 0.28195(7) 0.16923(8) 0.37138(3) 0.0205(2) Uani d 1 . .
C C5A 0.36357(7) 0.19836(8) 0.32830(3) 0.0199(2) Uani d 1 . .
C C6A 0.35559(7) 0.16968(8) 0.36120(3) 0.0196(2) Uani d 1 . .
C C7A 0.18650(7) 0.26279(9) 0.26690(3) 0.0227(3) Uani d 1 . .
C C8A 0.15401(8) 0.33989(9) 0.26016(3) 0.0251(3) Uani d 1 . .
H H8AA 0.1364 0.3728 0.2781 0.030 Uiso calc 1 . .
C C9A 0.14730(8) 0.36904(9) 0.22687(3) 0.0252(3) Uani d 1 . .
C C10A 0.11194(9) 0.45485(10) 0.21917(4) 0.0322(3) Uani d 1 . .
C C11A 0.04529(14) 0.46700(16) 0.23980(7) 0.0713(8) Uani d 1 . .
H H11A 0.0214 0.5202 0.2332 0.107 Uiso calc 1 . .
H H11B 0.0600 0.4687 0.2640 0.107 Uiso calc 1 . .
H H11C 0.0116 0.4200 0.2354 0.107 Uiso calc 1 . .
C C12A 0.08768(13) 0.46340(11) 0.18175(5) 0.0494(5) Uani d 1 . .
H H12A 0.1303 0.4640 0.1680 0.074 Uiso calc 1 . .
H H12B 0.0606 0.5161 0.1783 0.074 Uiso calc 1 . .
H H12C 0.0566 0.4156 0.1750 0.074 Uiso calc 1 . .
C C13A 0.16719(13) 0.52314(11) 0.22866(6) 0.0557(6) Uani d 1 . .
H H13A 0.2073 0.5200 0.2135 0.084 Uiso calc 1 . .
H H13B 0.1858 0.5147 0.2521 0.084 Uiso calc 1 . .
H H13C 0.1441 0.5787 0.2265 0.084 Uiso calc 1 . .
C C14A 0.17618(8) 0.31998(9) 0.20160(3) 0.0249(3) Uani d 1 . .
H H14A 0.1726 0.3399 0.1789 0.030 Uiso calc 1 . .
C C15A 0.21016(7) 0.24273(9) 0.20838(3) 0.0232(3) Uani d 1 . .
C C16A 0.23903(8) 0.18808(9) 0.18015(3) 0.0271(3) Uani d 1 . .
C C17A 0.19191(10) 0.10924(11) 0.17642(5) 0.0408(4) Uani d 1 . .
H H17A 0.1958 0.0767 0.1976 0.061 Uiso calc 1 . .
H H17B 0.2083 0.0746 0.1578 0.061 Uiso calc 1 . .
H H17C 0.1413 0.1258 0.1716 0.061 Uiso calc 1 . .
C C18A 0.23649(10) 0.23435(11) 0.14586(4) 0.0398(4) Uani d 1 . .
H H18A 0.1861 0.2470 0.1387 0.060 Uiso calc 1 . .
H H18B 0.2578 0.1985 0.1288 0.060 Uiso calc 1 . .
H H18C 0.2640 0.2871 0.1482 0.060 Uiso calc 1 . .
C C19A 0.31823(9) 0.16354(11) 0.18866(4) 0.0368(4) Uani d 1 . .
H H19A 0.3220 0.1351 0.2107 0.055 Uiso calc 1 . .
H H19B 0.3484 0.2144 0.1895 0.055 Uiso calc 1 . .
H H19C 0.3348 0.1254 0.1711 0.055 Uiso calc 1 . .
C C20A 0.21427(7) 0.21347(9) 0.24186(3) 0.0230(3) Uani d 1 . .
H H20A 0.2359 0.1604 0.2473 0.028 Uiso calc 1 . .
C C21A 0.51637(7) 0.22621(9) 0.27375(3) 0.0243(3) Uani d 1 . .
C C22A 0.52289(8) 0.19026(9) 0.24210(3) 0.0266(3) Uani d 1 . .
H H22A 0.4831 0.1615 0.2311 0.032 Uiso calc 1 . .
C C23A 0.58873(8) 0.19696(10) 0.22657(4) 0.0294(3) Uani d 1 . .
C C24A 0.59939(9) 0.15834(11) 0.19141(4) 0.0365(4) Uani d 1 . .
C C25A 0.65690(12) 0.08860(15) 0.19478(5) 0.0566(5) Uani d 1 . .
H H25A 0.7026 0.1125 0.2042 0.085 Uiso calc 1 . .
H H25B 0.6643 0.0643 0.1724 0.085 Uiso calc 1 . .
H H25C 0.6406 0.0444 0.2100 0.085 Uiso calc 1 . .
C C26A 0.53010(12) 0.11773(17) 0.17597(5) 0.0597(6) Uani d 1 . .
H H26A 0.4919 0.1605 0.1735 0.089 Uiso calc 1 . .
H H26B 0.5146 0.0725 0.1909 0.089 Uiso calc 1 . .
H H26C 0.5395 0.0942 0.1537 0.089 Uiso calc 1 . .
C C27A 0.62394(16) 0.22626(15) 0.16737(5) 0.0660(7) Uani d 1 . .
H H27A 0.5871 0.2707 0.1652 0.099 Uiso calc 1 . .
H H27B 0.6308 0.2014 0.1450 0.099 Uiso calc 1 . .
H H27C 0.6698 0.2505 0.1764 0.099 Uiso calc 1 . .
C C28A 0.64560(8) 0.23976(10) 0.24404(4) 0.0307(3) Uani d 1 . .
H H28A 0.6909 0.2437 0.2339 0.037 Uiso calc 1 . .
C C29A 0.63838(8) 0.27678(10) 0.27573(4) 0.0280(3) Uani d 1 . .
C C30A 0.69893(8) 0.32765(11) 0.29442(4) 0.0336(3) Uani d 1 . .
C C31A 0.77248(9) 0.31503(14) 0.27906(5) 0.0470(4) Uani d 1 . .
H H31A 0.7691 0.3320 0.2551 0.070 Uiso calc 1 . .
H H31B 0.7864 0.2554 0.2808 0.070 Uiso calc 1 . .
H H31C 0.8090 0.3496 0.2914 0.070 Uiso calc 1 . .
C C32A 0.67911(10) 0.42176(12) 0.29197(6) 0.0491(5) Uani d 1 . .
H H32A 0.6742 0.4385 0.2681 0.074 Uiso calc 1 . .
H H32B 0.7173 0.4553 0.3037 0.074 Uiso calc 1 . .
H H32C 0.6331 0.4314 0.3026 0.074 Uiso calc 1 . .
C C33A 0.70619(10) 0.30204(13) 0.33206(4) 0.0433(4) Uani d 1 . .
H H33A 0.7154 0.2412 0.3338 0.065 Uiso calc 1 . .
H H33B 0.6612 0.3156 0.3430 0.065 Uiso calc 1 . .
H H33C 0.7465 0.3330 0.3434 0.065 Uiso calc 1 . .
C C34A 0.57167(8) 0.26991(9) 0.29073(3) 0.0256(3) Uani d 1 . .
H H34A 0.5647 0.2949 0.3122 0.031 Uiso calc 1 . .
C C35A 0.59885(7) 0.10245(9) 0.38112(3) 0.0231(3) Uani d 1 . .
C C36A 0.61709(8) 0.05950(9) 0.35223(4) 0.0266(3) Uani d 1 . .
H H36A 0.5805 0.0399 0.3363 0.032 Uiso calc 1 . .
C C37A 0.68989(9) 0.04541(10) 0.34681(4) 0.0317(3) Uani d 1 . .
C C38A 0.71261(10) -0.00036(12) 0.31477(5) 0.0427(4) Uani d 0.589(3) A 1
C C39A 0.6466(2) -0.0187(2) 0.28881(8) 0.0476(9) Uani d 0.589(3) A 1
H H39A 0.6132 -0.0582 0.2990 0.071 Uiso calc 0.589(3) A 1
H H39B 0.6644 -0.0435 0.2681 0.071 Uiso calc 0.589(3) A 1
H H39C 0.6212 0.0342 0.2832 0.071 Uiso calc 0.589(3) A 1
C C40A 0.7599(2) 0.0667(2) 0.29347(8) 0.0486(9) Uani d 0.589(3) A 1
H H40A 0.8038 0.0823 0.3070 0.073 Uiso calc 0.589(3) A 1
H H40B 0.7309 0.1173 0.2884 0.073 Uiso calc 0.589(3) A 1
H H40C 0.7734 0.0406 0.2722 0.073 Uiso calc 0.589(3) A 1
C C41A 0.7547(2) -0.0747(2) 0.32205(8) 0.0479(9) Uani d 0.589(3) A 1
H H41A 0.7256 -0.1155 0.3341 0.072 Uiso calc 0.589(3) A 1
H H41B 0.7978 -0.0598 0.3363 0.072 Uiso calc 0.589(3) A 1
H H41C 0.7694 -0.0997 0.3008 0.072 Uiso calc 0.589(3) A 1
C C38C 0.71261(10) -0.00036(12) 0.31477(5) 0.0427(4) Uani d 0.411(3) A 2
C C39C 0.6730(3) -0.0944(3) 0.31624(10) 0.0416(11) Uani d 0.411(3) A 2
H H39D 0.6203 -0.0871 0.3154 0.062 Uiso calc 0.411(3) A 2
H H39E 0.6888 -0.1230 0.3374 0.062 Uiso calc 0.411(3) A 2
H H39F 0.6865 -0.1283 0.2968 0.062 Uiso calc 0.411(3) A 2
C C40C 0.6930(3) 0.0419(3) 0.28613(10) 0.0407(11) Uani d 0.411(3) A 2
H H40D 0.7183 0.0963 0.2861 0.061 Uiso calc 0.411(3) A 2
H H40E 0.6406 0.0516 0.2851 0.061 Uiso calc 0.411(3) A 2
H H40F 0.7060 0.0087 0.2664 0.061 Uiso calc 0.411(3) A 2
C C41C 0.7953(3) -0.0282(4) 0.31851(12) 0.0492(13) Uani d 0.411(3) A 2
H H41D 0.8262 0.0221 0.3192 0.074 Uiso calc 0.411(3) A 2
H H41E 0.8068 -0.0634 0.2991 0.074 Uiso calc 0.411(3) A 2
H H41F 0.8039 -0.0604 0.3396 0.074 Uiso calc 0.411(3) A 2
C C42A 0.74183(8) 0.07407(10) 0.37120(4) 0.0338(3) Uani d 1 . .
H H42A 0.7916 0.0641 0.3677 0.041 Uiso calc 1 . .
C C43A 0.72341(8) 0.11673(9) 0.40041(4) 0.0295(3) Uani d 1 . .
C C44A 0.78140(9) 0.14691(11) 0.42696(5) 0.0370(4) Uani d 0.487(3) B 1
C C45A 0.8346(2) 0.2013(3) 0.41118(10) 0.0548(13) Uani d 0.487(3) B 1
H H45A 0.8097 0.2499 0.4005 0.082 Uiso calc 0.487(3) B 1
H H45B 0.8592 0.1692 0.3940 0.082 Uiso calc 0.487(3) B 1
H H45C 0.8704 0.2213 0.4286 0.082 Uiso calc 0.487(3) B 1
C C46A 0.7497(2) 0.1965(2) 0.45767(9) 0.0426(9) Uani d 0.487(3) B 1
H H46A 0.7241 0.2469 0.4491 0.064 Uiso calc 0.487(3) B 1
H H46B 0.7895 0.2132 0.4737 0.064 Uiso calc 0.487(3) B 1
H H46C 0.7160 0.1599 0.4692 0.064 Uiso calc 0.487(3) B 1
C C47A 0.82148(19) 0.0679(3) 0.44520(9) 0.0398(9) Uani d 0.487(3) B 1
H H47A 0.8436 0.0328 0.4281 0.060 Uiso calc 0.487(3) B 1
H H47B 0.7861 0.0343 0.4570 0.060 Uiso calc 0.487(3) B 1
H H47C 0.8592 0.0883 0.4616 0.060 Uiso calc 0.487(3) B 1
C C44C 0.78140(9) 0.14691(11) 0.42696(5) 0.0370(4) Uani d 0.513(3) B 2
C C45C 0.85762(19) 0.1263(3) 0.41457(13) 0.0594(13) Uani d 0.513(3) B 2
H H45D 0.8626 0.0651 0.4119 0.089 Uiso calc 0.513(3) B 2
H H45E 0.8947 0.1468 0.4313 0.089 Uiso calc 0.513(3) B 2
H H45F 0.8638 0.1541 0.3927 0.089 Uiso calc 0.513(3) B 2
C C46C 0.77503(18) 0.2455(2) 0.42846(9) 0.0396(8) Uani d 0.513(3) B 2
H H46D 0.7280 0.2611 0.4369 0.059 Uiso calc 0.513(3) B 2
H H46E 0.7792 0.2690 0.4057 0.059 Uiso calc 0.513(3) B 2
H H46F 0.8139 0.2681 0.4437 0.059 Uiso calc 0.513(3) B 2
C C47C 0.7679(2) 0.1083(3) 0.45883(10) 0.0543(11) Uani d 0.513(3) B 2
H H47D 0.7697 0.0468 0.4565 0.081 Uiso calc 0.513(3) B 2
H H47E 0.7199 0.1252 0.4658 0.081 Uiso calc 0.513(3) B 2
H H47F 0.8049 0.1265 0.4760 0.081 Uiso calc 0.513(3) B 2
C C48A 0.65031(8) 0.13140(9) 0.40501(4) 0.0253(3) Uani d 1 . .
H H48A 0.6359 0.1611 0.4244 0.030 Uiso calc 1 . .
C C49A 0.20381(7) 0.13319(9) 0.41511(3) 0.0241(3) Uani d 1 . .
C C50A 0.17711(8) 0.19182(9) 0.43682(3) 0.0256(3) Uani d 1 . .
H H50A 0.2020 0.2435 0.4412 0.031 Uiso calc 1 . .
C C51A 0.11258(8) 0.17412(10) 0.45242(3) 0.0277(3) Uani d 1 . .
C C52A 0.08398(8) 0.23447(11) 0.47896(4) 0.0315(3) Uani d 1 . .
C C53A 0.00131(10) 0.23397(16) 0.47822(5) 0.0555(6) Uani d 1 . .
H H53A -0.0158 0.1768 0.4828 0.083 Uiso calc 1 . .
H H53B -0.0181 0.2522 0.4558 0.083 Uiso calc 1 . .
H H53C -0.0153 0.2726 0.4956 0.083 Uiso calc 1 . .
C C54A 0.10897(12) 0.32502(12) 0.47340(5) 0.0498(5) Uani d 1 . .
H H54A 0.1618 0.3280 0.4768 0.075 Uiso calc 1 . .
H H54B 0.0866 0.3625 0.4896 0.075 Uiso calc 1 . .
H H54C 0.0945 0.3427 0.4502 0.075 Uiso calc 1 . .
C C55A 0.11374(12) 0.20532(15) 0.51400(4) 0.0509(5) Uani d 1 . .
H H55A 0.1668 0.2072 0.5149 0.076 Uiso calc 1 . .
H H55B 0.0978 0.1474 0.5181 0.076 Uiso calc 1 . .
H H55C 0.0957 0.2427 0.5315 0.076 Uiso calc 1 . .
C C56A 0.07857(9) 0.09755(11) 0.44476(4) 0.0353(3) Uani d 1 . .
H H56A 0.0347 0.0848 0.4552 0.042 Uiso calc 1 . .
C C57A 0.10580(9) 0.03845(11) 0.42243(4) 0.0374(4) Uani d 1 . .
C C58A 0.06584(14) -0.04477(15) 0.41535(7) 0.0739(9) Uani d 0.440(11) C 1
C C59A 0.0763(5) -0.0985(3) 0.45552(16) 0.0496(18) Uani d 0.440(11) C 1
H H59A 0.0527 -0.0657 0.4729 0.074 Uiso calc 0.440(11) C 1
H H59B 0.1279 -0.1046 0.4620 0.074 Uiso calc 0.440(11) C 1
H H59C 0.0538 -0.1544 0.4536 0.074 Uiso calc 0.440(11) C 1
C C60A -0.0028(3) -0.0437(4) 0.4067(3) 0.058(2) Uani d 0.440(11) C 1
H H60A -0.0104 -0.0166 0.3844 0.087 Uiso calc 0.440(11) C 1
H H60B -0.0286 -0.0119 0.4236 0.087 Uiso calc 0.440(11) C 1
H H60C -0.0212 -0.1016 0.4055 0.087 Uiso calc 0.440(11) C 1
C C61A 0.10872(13) -0.10583(12) 0.39423(5) 0.0532(5) Uani d 0.440(11) C 1
H H61A 0.1141 -0.0819 0.3716 0.080 Uiso calc 0.440(11) C 1
H H61B 0.0829 -0.1598 0.3921 0.080 Uiso calc 0.440(11) C 1
H H61C 0.1567 -0.1150 0.4054 0.080 Uiso calc 0.440(11) C 1
C C58C 0.06584(14) -0.04477(15) 0.41535(7) 0.0739(9) Uani d 0.560(11) C 2
C C59C 0.0331(5) -0.0794(4) 0.44315(17) 0.073(2) Uani d 0.560(11) C 2
H H59D 0.0703 -0.0928 0.4610 0.109 Uiso calc 0.560(11) C 2
H H59E 0.0073 -0.1311 0.4362 0.109 Uiso calc 0.560(11) C 2
H H59F -0.0013 -0.0387 0.4518 0.109 Uiso calc 0.560(11) C 2
C C60C -0.0078(2) -0.0109(5) 0.38788(18) 0.0602(17) Uani d 0.560(11) C 2
H H60D -0.0353 0.0326 0.3992 0.090 Uiso calc 0.560(11) C 2
H H60E -0.0395 -0.0591 0.3822 0.090 Uiso calc 0.560(11) C 2
H H60F 0.0108 0.0122 0.3670 0.090 Uiso calc 0.560(11) C 2
C C61C 0.10872(13) -0.10583(12) 0.39423(5) 0.0532(5) Uani d 0.560(11) C 2
H H61D 0.1539 -0.1213 0.4069 0.080 Uiso calc 0.560(11) C 2
H H61E 0.1200 -0.0787 0.3728 0.080 Uiso calc 0.560(11) C 2
H H61F 0.0798 -0.1567 0.3894 0.080 Uiso calc 0.560(11) C 2
C C62A 0.17017(8) 0.05754(10) 0.40736(4) 0.0297(3) Uani d 1 . .
H H62A 0.1905 0.0191 0.3920 0.036 Uiso calc 1 . .
O O1B 0.54610(6) 0.25191(6) 0.45093(2) 0.0264(2) Uani d 1 . .
O O2B 0.47966(5) 0.40490(7) 0.34568(2) 0.0280(2) Uani d 1 . .
O O3B 0.23553(5) 0.42780(7) 0.34856(2) 0.0264(2) Uani d 1 . .
O O4B 0.30947(5) 0.33354(7) 0.46325(2) 0.0275(2) Uani d 1 . .
N N1B 0.42845(6) 0.29231(7) 0.45854(3) 0.0234(2) Uani d 1 . .
N N2B 0.48873(6) 0.31951(7) 0.40721(3) 0.0224(2) Uani d 1 . .
N N3B 0.35586(6) 0.41602(7) 0.34748(3) 0.0234(2) Uani d 1 . .
N N4B 0.29380(6) 0.37286(7) 0.39651(3) 0.0226(2) Uani d 1 . .
C C1B 0.48486(8) 0.28997(8) 0.43805(3) 0.0224(3) Uani d 1 . .
C C2B 0.41791(7) 0.39057(9) 0.36105(3) 0.0225(3) Uani d 1 . .
C C3B 0.29693(7) 0.40300(9) 0.36591(3) 0.0222(3) Uani d 1 . .
C C4B 0.36778(8) 0.32178(8) 0.44505(3) 0.0225(3) Uani d 1 . .
C C5B 0.42427(7) 0.34930(8) 0.39360(3) 0.0213(3) Uani d 1 . .
C C6B 0.35961(7) 0.34745(8) 0.41028(3) 0.0212(3) Uani d 1 . .
C C7B 0.55766(8) 0.24686(9) 0.48636(3) 0.0248(3) Uani d 1 . .
C C8B 0.57534(8) 0.16955(9) 0.50036(3) 0.0272(3) Uani d 1 . .
H H8BA 0.5748 0.1203 0.4866 0.033 Uiso calc 1 . .
C C9B 0.59417(8) 0.16433(9) 0.53533(4) 0.0280(3) Uani d 1 . .
C C10B 0.61772(10) 0.07904(10) 0.55111(4) 0.0340(3) Uani d 1 . .
C C11B 0.68899(12) 0.05144(13) 0.53598(5) 0.0527(5) Uani d 1 . .
H H11D 0.7264 0.0940 0.5411 0.079 Uiso calc 1 . .
H H11E 0.6815 0.0455 0.5113 0.079 Uiso calc 1 . .
H H11F 0.7045 -0.0028 0.5459 0.079 Uiso calc 1 . .
C C12B 0.62986(15) 0.08281(12) 0.58961(5) 0.0599(6) Uani d 1 . .
H H12D 0.5851 0.1008 0.5997 0.090 Uiso calc 1 . .
H H12E 0.6686 0.1232 0.5956 0.090 Uiso calc 1 . .
H H12F 0.6437 0.0268 0.5983 0.090 Uiso calc 1 . .
C C13B 0.56126(13) 0.01028(12) 0.54247(5) 0.0517(5) Uani d 1 . .
H H13D 0.5154 0.0251 0.5524 0.077 Uiso calc 1 . .
H H13E 0.5786 -0.0439 0.5518 0.077 Uiso calc 1 . .
H H13F 0.5537 0.0056 0.5178 0.077 Uiso calc 1 . .
C C14B 0.59258(8) 0.23819(9) 0.55429(3) 0.0279(3) Uani d 1 . .
H H14B 0.6051 0.2355 0.5779 0.033 Uiso calc 1 . .
C C15B 0.57323(8) 0.31656(9) 0.53993(3) 0.0254(3) Uani d 1 . .
C C16B 0.57356(9) 0.39608(10) 0.56204(4) 0.0292(3) Uani d 1 . .
C C17B 0.65260(10) 0.41894(11) 0.57212(5) 0.0425(4) Uani d 1 . .
H H17D 0.6761 0.3712 0.5840 0.064 Uiso calc 1 . .
H H17E 0.6537 0.4683 0.5871 0.064 Uiso calc 1 . .
H H17F 0.6783 0.4319 0.5517 0.064 Uiso calc 1 . .
C C18B 0.53259(12) 0.37973(12) 0.59414(4) 0.0456(4) Uani d 1 . .
H H18D 0.5558 0.3333 0.6070 0.068 Uiso calc 1 . .
H H18E 0.4823 0.3646 0.5878 0.068 Uiso calc 1 . .
H H18F 0.5335 0.4308 0.6082 0.068 Uiso calc 1 . .
C C19B 0.53807(10) 0.47128(10) 0.54329(4) 0.0362(4) Uani d 1 . .
H H19D 0.4888 0.4560 0.5351 0.054 Uiso calc 1 . .
H H19E 0.5666 0.4866 0.5240 0.054 Uiso calc 1 . .
H H19F 0.5360 0.5194 0.5588 0.054 Uiso calc 1 . .
C C20B 0.55651(8) 0.32041(9) 0.50536(3) 0.0248(3) Uani d 1 . .
H H20B 0.5444 0.3728 0.4948 0.030 Uiso calc 1 . .
C C21B 0.47752(8) 0.45907(10) 0.31683(3) 0.0264(3) Uani d 1 . .
C C22B 0.51408(8) 0.53413(10) 0.32040(4) 0.0289(3) Uani d 1 . .
H H22B 0.5362 0.5498 0.3418 0.035 Uiso calc 1 . .
C C23B 0.51859(8) 0.58756(10) 0.29228(4) 0.0301(3) Uani d 1 . .
C C24B 0.55810(9) 0.67259(11) 0.29583(4) 0.0360(3) Uani d 0.801(4) D 1
C C25B 0.63660(14) 0.65958(18) 0.30575(10) 0.0596(9) Uani d 0.801(4) D 1
H H25D 0.6597 0.6287 0.2877 0.089 Uiso calc 0.801(4) D 1
H H25E 0.6412 0.6271 0.3269 0.089 Uiso calc 0.801(4) D 1
H H25F 0.6603 0.7145 0.3091 0.089 Uiso calc 0.801(4) D 1
C C26B 0.52077(15) 0.72795(14) 0.32185(6) 0.0454(6) Uani d 0.801(4) D 1
H H26D 0.5240 0.7003 0.3441 0.068 Uiso calc 0.801(4) D 1
H H26E 0.4697 0.7358 0.3145 0.068 Uiso calc 0.801(4) D 1
H H26F 0.5448 0.7830 0.3235 0.068 Uiso calc 0.801(4) D 1
C C27B 0.55294(15) 0.72480(15) 0.26241(6) 0.0477(7) Uani d 0.801(4) D 1
H H27D 0.5741 0.6924 0.2442 0.072 Uiso calc 0.801(4) D 1
H H27E 0.5795 0.7779 0.2658 0.072 Uiso calc 0.801(4) D 1
H H27F 0.5020 0.7369 0.2561 0.072 Uiso calc 0.801(4) D 1
C C24D 0.55810(9) 0.67259(11) 0.29583(4) 0.0360(3) Uani d 0.199(4) D 2
C C25D 0.6210(7) 0.6598(7) 0.3288(3) 0.057(3) Uani d 0.199(4) D 2
H H25G 0.6507 0.7109 0.3313 0.086 Uiso calc 0.199(4) D 2
H H25H 0.6521 0.6115 0.3243 0.086 Uiso calc 0.199(4) D 2
H H25I 0.5963 0.6497 0.3498 0.086 Uiso calc 0.199(4) D 2
C C26D 0.5099(11) 0.7322(13) 0.2997(6) 0.105(6) Uiso d 0.199(4) D 2
H H26G 0.4656 0.7189 0.2860 0.157 Uiso calc 0.199(4) D 2
H H26H 0.5294 0.7863 0.2923 0.157 Uiso calc 0.199(4) D 2
H H26I 0.4989 0.7358 0.3237 0.157 Uiso calc 0.199(4) D 2
C C27D 0.6096(7) 0.6793(8) 0.2668(3) 0.064(3) Uiso d 0.199(4) D 2
H H27G 0.5814 0.6837 0.2452 0.097 Uiso calc 0.199(4) D 2
H H27H 0.6404 0.6289 0.2666 0.097 Uiso calc 0.199(4) D 2
H H27I 0.6401 0.7295 0.2701 0.097 Uiso calc 0.199(4) D 2
C C28B 0.48641(8) 0.56038(10) 0.26153(4) 0.0297(3) Uani d 1 . .
H H28B 0.4894 0.5956 0.2422 0.036 Uiso calc 1 . .
C C29B 0.44983(8) 0.48337(10) 0.25797(3) 0.0270(3) Uani d 1 . .
C C30B 0.41976(9) 0.45435(10) 0.22287(4) 0.0319(3) Uani d 1 . .
C C31B 0.36267(12) 0.38571(13) 0.22561(5) 0.0498(5) Uani d 1 . .
H H31D 0.3240 0.4061 0.2395 0.075 Uiso calc 1 . .
H H31E 0.3850 0.3354 0.2362 0.075 Uiso calc 1 . .
H H31F 0.3423 0.3714 0.2029 0.075 Uiso calc 1 . .
C C32B 0.48378(11) 0.41841(14) 0.20413(4) 0.0489(5) Uani d 1 . .
H H32D 0.4664 0.3977 0.1818 0.073 Uiso calc 1 . .
H H32E 0.5059 0.3718 0.2173 0.073 Uiso calc 1 . .
H H32F 0.5199 0.4629 0.2014 0.073 Uiso calc 1 . .
C C33B 0.38585(11) 0.52847(11) 0.20266(4) 0.0408(4) Uani d 1 . .
H H33D 0.3488 0.5553 0.2159 0.061 Uiso calc 1 . .
H H33E 0.3636 0.5077 0.1812 0.061 Uiso calc 1 . .
H H33F 0.4235 0.5698 0.1980 0.061 Uiso calc 1 . .
C C34B 0.44492(8) 0.43221(9) 0.28637(4) 0.0263(3) Uani d 1 . .
H H34B 0.4197 0.3800 0.2849 0.032 Uiso calc 1 . .
C C35B 0.17072(8) 0.43231(10) 0.36569(3) 0.0258(3) Uani d 1 . .
C C36B 0.11648(8) 0.37749(10) 0.35517(3) 0.0276(3) Uani d 1 . .
H H36B 0.1254 0.3344 0.3392 0.033 Uiso calc 1 . .
C C37B 0.04821(8) 0.38584(11) 0.36820(4) 0.0317(3) Uani d 1 . .
C C38B -0.01183(9) 0.32524(13) 0.35537(4) 0.0398(4) Uani d 1 . .
C C39B -0.08502(10) 0.34739(18) 0.36965(6) 0.0624(7) Uani d 1 . .
H H39G -0.0812 0.3432 0.3945 0.094 Uiso calc 1 . .
H H39H -0.1221 0.3080 0.3606 0.094 Uiso calc 1 . .
H H39I -0.0986 0.4051 0.3630 0.094 Uiso calc 1 . .
C C40B -0.02099(10) 0.33130(16) 0.31658(4) 0.0533(5) Uani d 1 . .
H H40G -0.0311 0.3899 0.3100 0.080 Uiso calc 1 . .
H H40H -0.0614 0.2953 0.3084 0.080 Uiso calc 1 . .
H H40I 0.0236 0.3125 0.3066 0.080 Uiso calc 1 . .
C C41B 0.00950(10) 0.23486(14) 0.36535(5) 0.0501(5) Uani d 1 . .
H H41G 0.0139 0.2302 0.3901 0.075 Uiso calc 1 . .
H H41H 0.0560 0.2209 0.3559 0.075 Uiso calc 1 . .
H H41I -0.0278 0.1956 0.3564 0.075 Uiso calc 1 . .
C C42B 0.03805(8) 0.44858(12) 0.39217(4) 0.0345(3) Uani d 1 . .
H H42B -0.0084 0.4546 0.4011 0.041 Uiso calc 1 . .
C C43B 0.09347(9) 0.50293(11) 0.40349(4) 0.0325(3) Uani d 1 . .
C C44B 0.08155(10) 0.57168(12) 0.43013(4) 0.0399(4) Uani d 0.828(4) E 1
C C45B 0.00561(16) 0.5647(2) 0.44420(9) 0.0682(10) Uani d 0.828(4) E 1
H H45G -0.0313 0.5735 0.4258 0.102 Uiso calc 0.828(4) E 1
H H45H 0.0003 0.6076 0.4618 0.102 Uiso calc 0.828(4) E 1
H H45I -0.0005 0.5085 0.4540 0.102 Uiso calc 0.828(4) E 1
C C46B 0.09038(18) 0.65706(15) 0.41436(6) 0.0568(8) Uani d 0.828(4) E 1
H H46G 0.1399 0.6630 0.4070 0.085 Uiso calc 0.828(4) E 1
H H46H 0.0809 0.7010 0.4311 0.085 Uiso calc 0.828(4) E 1
H H46I 0.0560 0.6629 0.3947 0.085 Uiso calc 0.828(4) E 1
C C47B 0.13748(15) 0.56001(16) 0.45984(5) 0.0489(6) Uani d 0.828(4) E 1
H H47G 0.1863 0.5669 0.4517 0.073 Uiso calc 0.828(4) E 1
H H47H 0.1326 0.5034 0.4694 0.073 Uiso calc 0.828(4) E 1
H H47I 0.1293 0.6023 0.4773 0.073 Uiso calc 0.828(4) E 1
C C44D 0.08155(10) 0.57168(12) 0.43013(4) 0.0399(4) Uani d 0.172(4) E 2
C C45D 0.0218(10) 0.6420(9) 0.4154(4) 0.073(5) Uani d 0.172(4) E 2
H H45J -0.0208 0.6129 0.4053 0.109 Uiso calc 0.172(4) E 2
H H45K 0.0436 0.6769 0.3981 0.109 Uiso calc 0.172(4) E 2
H H45L 0.0073 0.6780 0.4340 0.109 Uiso calc 0.172(4) E 2
C C46D 0.1501(9) 0.6337(12) 0.4395(4) 0.085(6) Uani d 0.172(4) E 2
H H46J 0.1904 0.6005 0.4496 0.127 Uiso calc 0.172(4) E 2
H H46K 0.1358 0.6767 0.4557 0.127 Uiso calc 0.172(4) E 2
H H46L 0.1652 0.6614 0.4188 0.127 Uiso calc 0.172(4) E 2
C C47D 0.0567(13) 0.5434(10) 0.4624(4) 0.080(6) Uani d 0.172(4) E 2
H H47J 0.0920 0.5038 0.4728 0.120 Uiso calc 0.172(4) E 2
H H47K 0.0098 0.5150 0.4587 0.120 Uiso calc 0.172(4) E 2
H H47L 0.0514 0.5920 0.4774 0.120 Uiso calc 0.172(4) E 2
C C48B 0.16104(8) 0.49488(10) 0.38948(4) 0.0294(3) Uani d 1 . .
H H48B 0.1997 0.5318 0.3962 0.035 Uiso calc 1 . .
C C49B 0.31608(8) 0.32787(10) 0.49899(3) 0.0270(3) Uani d 1 . .
C C50B 0.32876(8) 0.25091(10) 0.51467(4) 0.0290(3) Uani d 1 . .
H H50B 0.3380 0.2019 0.5017 0.035 Uiso calc 1 . .
C C51B 0.32764(8) 0.24702(10) 0.54994(4) 0.0313(3) Uani d 1 . .
C C52B 0.33858(10) 0.16366(11) 0.56920(4) 0.0385(4) Uani d 1 . .
C C53B 0.26949(13) 0.14339(15) 0.58758(5) 0.0589(6) Uani d 1 . .
H H53D 0.2283 0.1394 0.5710 0.088 Uiso calc 1 . .
H H53E 0.2605 0.1883 0.6039 0.088 Uiso calc 1 . .
H H53F 0.2756 0.0895 0.5996 0.088 Uiso calc 1 . .
C C54B 0.40305(13) 0.17163(14) 0.59514(5) 0.0558(5) Uani d 1 . .
H H54D 0.4469 0.1850 0.5833 0.084 Uiso calc 1 . .
H H54E 0.4099 0.1182 0.6074 0.084 Uiso calc 1 . .
H H54F 0.3935 0.2168 0.6113 0.084 Uiso calc 1 . .
C C55B 0.35358(13) 0.09045(12) 0.54540(5) 0.0527(5) Uani d 1 . .
H H55D 0.3976 0.1022 0.5335 0.079 Uiso calc 1 . .
H H55E 0.3126 0.0837 0.5288 0.079 Uiso calc 1 . .
H H55F 0.3601 0.0384 0.5586 0.079 Uiso calc 1 . .
C C56B 0.31424(9) 0.32095(11) 0.56768(4) 0.0351(3) Uani d 1 . .
H H56B 0.3139 0.3184 0.5917 0.042 Uiso calc 1 . .
C C57B 0.30132(9) 0.39841(11) 0.55181(4) 0.0340(3) Uani d 1 . .
C C58B 0.28413(11) 0.47920(12) 0.57138(4) 0.0438(4) Uani d 0.809(4) F 1
C C59B 0.2886(3) 0.4655(2) 0.60968(7) 0.0890(15) Uani d 0.809(4) F 1
H H59G 0.3376 0.4471 0.6170 0.134 Uiso calc 0.809(4) F 1
H H59H 0.2537 0.4220 0.6156 0.134 Uiso calc 0.809(4) F 1
H H59I 0.2774 0.5184 0.6211 0.134 Uiso calc 0.809(4) F 1
C C60B 0.20934(16) 0.5100(2) 0.55992(9) 0.0770(12) Uani d 0.809(4) F 1
H H60G 0.2076 0.5211 0.5355 0.116 Uiso calc 0.809(4) F 1
H H60H 0.1984 0.5620 0.5721 0.116 Uiso calc 0.809(4) F 1
H H60I 0.1735 0.4667 0.5648 0.116 Uiso calc 0.809(4) F 1
C C61B 0.33951(17) 0.54803(17) 0.56392(8) 0.0625(9) Uani d 0.809(4) F 1
H H61G 0.3885 0.5273 0.5699 0.094 Uiso calc 0.809(4) F 1
H H61H 0.3300 0.5984 0.5774 0.094 Uiso calc 0.809(4) F 1
H H61I 0.3354 0.5623 0.5397 0.094 Uiso calc 0.809(4) F 1
C C58D 0.28413(11) 0.47920(12) 0.57138(4) 0.0438(4) Uani d 0.191(4) F 2
C C59D 0.2228(8) 0.4572(10) 0.5964(4) 0.072(4) Uiso d 0.191(4) F 2
H H59J 0.2121 0.5073 0.6099 0.107 Uiso calc 0.191(4) F 2
H H59K 0.2395 0.4115 0.6116 0.107 Uiso calc 0.191(4) F 2
H H59L 0.1790 0.4394 0.5833 0.107 Uiso calc 0.191(4) F 2
C C61D 0.3518(9) 0.5047(11) 0.5946(4) 0.086(5) Uiso d 0.191(4) F 2
H H61J 0.3381 0.5487 0.6105 0.129 Uiso calc 0.191(4) F 2
H H61K 0.3898 0.5261 0.5806 0.129 Uiso calc 0.191(4) F 2
H H61L 0.3697 0.4552 0.6074 0.129 Uiso calc 0.191(4) F 2
C C60D 0.2627(12) 0.5522(13) 0.5494(5) 0.106(6) Uiso d 0.191(4) F 2
H H60J 0.2485 0.5995 0.5636 0.159 Uiso calc 0.191(4) F 2
H H60K 0.2217 0.5360 0.5340 0.159 Uiso calc 0.191(4) F 2
H H60L 0.3036 0.5691 0.5362 0.159 Uiso calc 0.191(4) F 2
C C62B 0.30251(8) 0.40060(10) 0.51637(4) 0.0310(3) Uani d 1 . .
H H62B 0.2940 0.4521 0.5045 0.037 Uiso calc 1 . .

loop_
_atom_site_aniso_label
_atom_site_aniso_U_11
_atom_site_aniso_U_22
_atom_site_aniso_U_33
_atom_site_aniso_U_12
_atom_site_aniso_U_13
_atom_site_aniso_U_23
O1A 0.0192(4) 0.0344(5) 0.0196(4) 0.0024(4) -0.0008(3) 0.0048(4)
O2A 0.0191(4) 0.0324(5) 0.0197(4) 0.0004(4) 0.0020(3) 0.0058(4)
O3A 0.0187(5) 0.0358(5) 0.0208(4) 0.0023(4) 0.0003(3) 0.0053(4)
O4A 0.0188(4) 0.0373(5) 0.0184(4) -0.0003(4) 0.0015(3) 0.0046(4)
N1A 0.0200(5) 0.0250(5) 0.0199(5) -0.0001(4) 0.0005(4) 0.0012(4)
N2A 0.0200(5) 0.0262(5) 0.0196(5) 0.0003(4) 0.0000(4) 0.0024(4)
N3A 0.0199(5) 0.0231(5) 0.0201(5) -0.0011(4) 0.0003(4) 0.0004(4)
N4A 0.0196(5) 0.0223(5) 0.0185(5) -0.0009(4) -0.0009(4) 0.0005(4)
C1A 0.0209(6) 0.0230(6) 0.0193(6) 0.0009(5) -0.0019(5) 0.0006(5)
C2A 0.0213(6) 0.0212(6) 0.0189(6) -0.0012(5) 0.0000(5) 0.0010(5)
C3A 0.0201(6) 0.0197(6) 0.0185(6) -0.0021(5) -0.0025(4) 0.0004(5)
C4A 0.0225(6) 0.0209(6) 0.0183(6) -0.0018(5) 0.0012(5) 0.0000(5)
C5A 0.0200(6) 0.0209(6) 0.0187(6) -0.0014(5) -0.0005(5) 0.0000(5)
C6A 0.0205(6) 0.0194(6) 0.0189(6) -0.0016(5) -0.0001(5) -0.0008(5)
C7A 0.0192(6) 0.0297(7) 0.0188(6) -0.0007(5) -0.0028(5) 0.0037(5)
C8A 0.0244(7) 0.0283(7) 0.0223(6) 0.0020(5) -0.0009(5) -0.0022(5)
C9A 0.0260(7) 0.0248(7) 0.0244(6) 0.0007(5) -0.0030(5) 0.0011(5)
C10A 0.0402(9) 0.0275(7) 0.0283(7) 0.0086(6) -0.0030(6) 0.0019(6)
C11A 0.0744(16) 0.0656(14) 0.0768(15) 0.0464(13) 0.0305(13) 0.0304(12)
C12A 0.0777(14) 0.0319(8) 0.0363(9) 0.0172(9) -0.0194(9) 0.0024(7)
C13A 0.0721(14) 0.0250(8) 0.0666(13) 0.0053(9) -0.0294(11) -0.0009(8)
C14A 0.0273(7) 0.0269(7) 0.0199(6) -0.0001(6) -0.0030(5) 0.0022(5)
C15A 0.0218(6) 0.0256(6) 0.0218(6) -0.0017(5) -0.0029(5) -0.0012(5)
C16A 0.0291(7) 0.0287(7) 0.0231(6) 0.0024(6) -0.0010(5) -0.0026(5)
C17A 0.0415(9) 0.0364(8) 0.0449(9) -0.0045(7) 0.0067(7) -0.0138(7)
C18A 0.0529(10) 0.0438(9) 0.0229(7) 0.0091(8) 0.0015(7) -0.0028(6)
C19A 0.0337(8) 0.0461(9) 0.0304(7) 0.0089(7) 0.0006(6) -0.0047(7)
C20A 0.0202(6) 0.0236(6) 0.0249(6) 0.0010(5) -0.0023(5) 0.0019(5)
C21A 0.0202(6) 0.0304(7) 0.0226(6) 0.0019(5) 0.0033(5) 0.0084(5)
C22A 0.0254(7) 0.0313(7) 0.0232(6) 0.0018(6) 0.0017(5) 0.0065(5)
C23A 0.0295(7) 0.0338(7) 0.0255(7) 0.0060(6) 0.0057(5) 0.0080(6)
C24A 0.0367(8) 0.0451(9) 0.0286(7) 0.0077(7) 0.0109(6) 0.0036(7)
C25A 0.0561(12) 0.0646(13) 0.0496(11) 0.0190(11) 0.0088(9) -0.0082(10)
C26A 0.0516(12) 0.0915(17) 0.0366(9) -0.0008(12) 0.0093(8) -0.0186(10)
C27A 0.105(2) 0.0616(13) 0.0338(9) -0.0009(13) 0.0267(11) 0.0055(9)
C28A 0.0227(7) 0.0376(8) 0.0325(7) 0.0047(6) 0.0087(5) 0.0123(6)
C29A 0.0216(7) 0.0321(7) 0.0304(7) 0.0011(6) 0.0020(5) 0.0116(6)
C30A 0.0209(7) 0.0411(8) 0.0387(8) -0.0049(6) 0.0014(6) 0.0100(7)
C31A 0.0216(8) 0.0693(13) 0.0502(10) -0.0040(8) 0.0030(7) 0.0121(9)
C32A 0.0321(9) 0.0405(10) 0.0743(13) -0.0092(8) -0.0012(8) 0.0089(9)
C33A 0.0330(8) 0.0599(11) 0.0364(8) -0.0121(8) -0.0039(7) 0.0067(8)
C34A 0.0224(7) 0.0304(7) 0.0241(6) 0.0003(5) 0.0025(5) 0.0073(5)
C35A 0.0196(6) 0.0249(6) 0.0250(6) 0.0011(5) 0.0014(5) 0.0041(5)
C36A 0.0255(7) 0.0269(7) 0.0274(7) -0.0006(6) 0.0011(5) -0.0007(5)
C37A 0.0304(8) 0.0287(7) 0.0370(8) 0.0014(6) 0.0093(6) -0.0030(6)
C38A 0.0381(9) 0.0471(10) 0.0438(9) 0.0079(8) 0.0105(7) -0.0123(8)
C39A 0.061(2) 0.0478(18) 0.0343(15) 0.0134(16) 0.0040(13) -0.0112(13)
C40A 0.058(2) 0.0455(17) 0.0446(17) 0.0104(15) 0.0247(15) 0.0074(14)
C41A 0.064(2) 0.0401(17) 0.0398(16) 0.0239(17) 0.0077(15) 0.0015(13)
C38C 0.0381(9) 0.0471(10) 0.0438(9) 0.0079(8) 0.0105(7) -0.0123(8)
C39C 0.062(3) 0.035(2) 0.0290(19) -0.0020(19) 0.0084(18) -0.0070(16)
C40C 0.054(3) 0.042(2) 0.0268(18) 0.014(2) 0.0110(17) 0.0084(16)
C41C 0.042(3) 0.060(3) 0.046(2) 0.017(2) 0.010(2) -0.010(2)
C42A 0.0206(7) 0.0323(8) 0.0490(9) 0.0008(6) 0.0076(6) -0.0018(7)
C43A 0.0218(7) 0.0260(7) 0.0401(8) -0.0017(6) -0.0024(6) 0.0008(6)
C44A 0.0236(7) 0.0371(8) 0.0495(9) -0.0051(6) -0.0061(7) -0.0022(7)
C45A 0.044(2) 0.072(3) 0.048(2) -0.035(2) -0.0093(17) 0.014(2)
C46A 0.0403(19) 0.045(2) 0.0408(18) -0.0052(16) -0.0136(15) -0.0108(15)
C47A 0.0304(17) 0.053(2) 0.0352(17) 0.0026(15) -0.0093(13) 0.0041(15)
C44C 0.0236(7) 0.0371(8) 0.0495(9) -0.0051(6) -0.0061(7) -0.0022(7)
C45C 0.0233(17) 0.057(2) 0.096(3) 0.0034(16) -0.0156(18) -0.027(2)
C46C 0.0321(16) 0.0397(18) 0.0466(18) -0.0060(14) -0.0019(13) -0.0104(14)
C47C 0.050(2) 0.060(2) 0.050(2) -0.0133(19) -0.0296(18) 0.0114(18)
C48A 0.0231(7) 0.0247(6) 0.0279(7) 0.0003(5) 0.0002(5) 0.0005(5)
C49A 0.0192(6) 0.0340(7) 0.0192(6) -0.0009(5) 0.0015(5) 0.0056(5)
C50A 0.0228(7) 0.0327(7) 0.0211(6) -0.0031(6) -0.0005(5) 0.0010(5)
C51A 0.0240(7) 0.0372(8) 0.0218(6) -0.0019(6) 0.0019(5) -0.0003(6)
C52A 0.0249(7) 0.0438(9) 0.0260(7) -0.0043(6) 0.0042(5) -0.0067(6)
C53A 0.0278(9) 0.0831(15) 0.0562(11) -0.0023(9) 0.0073(8) -0.0369(11)
C54A 0.0572(12) 0.0418(10) 0.0525(11) 0.0006(9) 0.0227(9) -0.0101(8)
C55A 0.0609(12) 0.0663(13) 0.0252(8) 0.0023(10) 0.0004(8) -0.0078(8)
C56A 0.0293(8) 0.0431(9) 0.0347(8) -0.0116(7) 0.0132(6) -0.0053(7)
C57A 0.0370(9) 0.0385(8) 0.0381(8) -0.0128(7) 0.0136(7) -0.0073(7)
C58A 0.0725(16) 0.0599(13) 0.0948(18) -0.0411(12) 0.0554(14) -0.0412(13)
C59A 0.074(4) 0.031(2) 0.047(3) -0.011(2) 0.031(3) 0.0011(19)
C60A 0.036(2) 0.042(3) 0.095(6) -0.007(2) -0.005(3) -0.015(3)
C61A 0.0682(14) 0.0398(10) 0.0534(11) -0.0202(10) 0.0210(10) -0.0132(8)
C58C 0.0725(16) 0.0599(13) 0.0948(18) -0.0411(12) 0.0554(14) -0.0412(13)
C59C 0.102(6) 0.054(3) 0.065(3) -0.038(3) 0.039(4) -0.006(3)
C60C 0.038(2) 0.064(3) 0.078(4) -0.020(2) 0.002(2) -0.029(3)
C61C 0.0682(14) 0.0398(10) 0.0534(11) -0.0202(10) 0.0210(10) -0.0132(8)
C62A 0.0298(7) 0.0328(7) 0.0270(7) -0.0024(6) 0.0067(6) -0.0018(6)
O1B 0.0300(5) 0.0315(5) 0.0174(4) 0.0078(4) -0.0022(4) 0.0010(4)
O2B 0.0225(5) 0.0396(6) 0.0220(4) 0.0039(4) 0.0023(4) 0.0100(4)
O3B 0.0202(5) 0.0388(5) 0.0201(4) 0.0018(4) 0.0004(3) 0.0034(4)
O4B 0.0247(5) 0.0406(6) 0.0171(4) -0.0021(4) 0.0007(4) 0.0020(4)
N1B 0.0269(6) 0.0248(5) 0.0181(5) -0.0022(5) -0.0018(4) 0.0001(4)
N2B 0.0243(6) 0.0236(5) 0.0191(5) 0.0014(4) -0.0014(4) 0.0002(4)
N3B 0.0223(6) 0.0273(6) 0.0203(5) 0.0006(5) -0.0001(4) 0.0017(4)
N4B 0.0224(5) 0.0254(5) 0.0199(5) -0.0028(4) -0.0008(4) -0.0012(4)
C1B 0.0256(7) 0.0219(6) 0.0193(6) 0.0010(5) -0.0032(5) -0.0022(5)
C2B 0.0232(6) 0.0247(6) 0.0193(6) -0.0002(5) 0.0002(5) -0.0001(5)
C3B 0.0222(6) 0.0243(6) 0.0196(6) -0.0006(5) -0.0021(5) -0.0017(5)
C4B 0.0255(7) 0.0220(6) 0.0198(6) -0.0048(5) 0.0002(5) -0.0013(5)
C5B 0.0247(7) 0.0204(6) 0.0185(6) -0.0010(5) -0.0016(5) -0.0014(5)
C6B 0.0247(6) 0.0204(6) 0.0182(6) -0.0039(5) -0.0008(5) -0.0014(5)
C7B 0.0251(7) 0.0309(7) 0.0181(6) 0.0005(6) -0.0016(5) 0.0009(5)
C8B 0.0316(7) 0.0275(7) 0.0220(6) 0.0004(6) -0.0037(5) -0.0019(5)
C9B 0.0331(7) 0.0284(7) 0.0219(6) -0.0017(6) -0.0042(5) 0.0025(5)
C10B 0.0480(9) 0.0281(7) 0.0246(7) -0.0015(7) -0.0104(6) 0.0042(6)
C11B 0.0601(13) 0.0423(10) 0.0544(11) 0.0126(9) -0.0084(9) 0.0115(9)
C12B 0.113(2) 0.0365(9) 0.0284(8) 0.0043(11) -0.0168(10) 0.0054(7)
C13B 0.0706(14) 0.0353(9) 0.0469(10) -0.0112(9) -0.0171(9) 0.0109(8)
C14B 0.0327(7) 0.0312(7) 0.0189(6) -0.0036(6) -0.0053(5) 0.0015(5)
C15B 0.0254(7) 0.0281(7) 0.0224(6) -0.0043(5) -0.0019(5) -0.0009(5)
C16B 0.0360(8) 0.0288(7) 0.0220(6) -0.0037(6) -0.0050(6) -0.0031(5)
C17B 0.0438(10) 0.0345(8) 0.0469(9) -0.0060(7) -0.0170(8) -0.0041(7)
C18B 0.0672(13) 0.0397(9) 0.0307(8) -0.0019(9) 0.0105(8) -0.0054(7)
C19B 0.0479(10) 0.0295(7) 0.0302(7) 0.0019(7) -0.0089(7) -0.0060(6)
C20B 0.0254(7) 0.0264(7) 0.0224(6) -0.0001(5) -0.0011(5) 0.0015(5)
C21B 0.0218(6) 0.0354(7) 0.0222(6) 0.0046(6) 0.0038(5) 0.0080(6)
C22B 0.0214(6) 0.0429(8) 0.0223(6) -0.0015(6) 0.0003(5) 0.0020(6)
C23B 0.0255(7) 0.0372(8) 0.0279(7) -0.0022(6) 0.0035(5) 0.0041(6)
C24B 0.0321(8) 0.0429(9) 0.0329(8) -0.0100(7) 0.0012(6) 0.0028(7)
C25B 0.0313(12) 0.0498(15) 0.095(3) -0.0092(11) -0.0182(13) 0.0156(15)
C26B 0.0592(15) 0.0327(11) 0.0455(13) -0.0127(10) 0.0139(11) -0.0015(9)
C27B 0.0635(16) 0.0442(13) 0.0349(11) -0.0216(12) -0.0013(10) 0.0106(9)
C24D 0.0321(8) 0.0429(9) 0.0329(8) -0.0100(7) 0.0012(6) 0.0028(7)
C25D 0.076(8) 0.063(7) 0.032(5) -0.039(6) -0.003(5) 0.005(5)
C28B 0.0305(7) 0.0342(7) 0.0245(7) -0.0007(6) 0.0023(5) 0.0076(6)
C29B 0.0256(7) 0.0328(7) 0.0224(6) 0.0029(6) -0.0002(5) 0.0039(6)
C30B 0.0393(8) 0.0325(8) 0.0233(7) 0.0038(7) -0.0046(6) 0.0040(6)
C31B 0.0624(12) 0.0484(10) 0.0364(9) -0.0138(9) -0.0195(8) 0.0053(8)
C32B 0.0573(12) 0.0579(11) 0.0308(8) 0.0199(10) -0.0040(8) -0.0060(8)
C33B 0.0558(11) 0.0369(8) 0.0282(7) 0.0086(8) -0.0124(7) 0.0027(6)
C34B 0.0235(7) 0.0294(7) 0.0262(7) 0.0029(6) 0.0017(5) 0.0048(6)
C35B 0.0217(6) 0.0353(7) 0.0205(6) 0.0035(6) 0.0008(5) 0.0049(5)
C36B 0.0240(7) 0.0381(8) 0.0206(6) 0.0022(6) -0.0006(5) 0.0002(6)
C37B 0.0225(7) 0.0486(9) 0.0238(7) -0.0001(6) -0.0008(5) -0.0001(6)
C38B 0.0222(7) 0.0656(11) 0.0318(8) -0.0053(7) 0.0024(6) -0.0080(8)
C39B 0.0234(8) 0.1078(19) 0.0563(12) -0.0105(10) 0.0054(8) -0.0287(12)
C40B 0.0349(9) 0.0915(16) 0.0328(9) -0.0118(10) -0.0043(7) -0.0106(9)
C41B 0.0361(9) 0.0612(12) 0.0532(11) -0.0174(9) 0.0049(8) -0.0025(9)
C42B 0.0236(7) 0.0535(10) 0.0266(7) 0.0049(7) 0.0035(5) -0.0013(7)
C43B 0.0320(8) 0.0413(8) 0.0241(7) 0.0057(7) 0.0015(6) -0.0014(6)
C44B 0.0398(9) 0.0464(10) 0.0340(8) 0.0030(8) 0.0068(7) -0.0089(7)
C45B 0.0513(16) 0.084(2) 0.072(2) -0.0082(15) 0.0264(14) -0.0470(18)
C46B 0.086(2) 0.0396(12) 0.0457(13) 0.0121(13) 0.0065(13) -0.0071(10)
C47B 0.0629(15) 0.0530(14) 0.0302(10) 0.0036(12) -0.0019(10) -0.0131(9)
C44D 0.0398(9) 0.0464(10) 0.0340(8) 0.0030(8) 0.0068(7) -0.0089(7)
C45D 0.090(12) 0.055(8) 0.073(9) 0.026(8) -0.005(8) -0.015(7)
C46D 0.077(11) 0.099(13) 0.079(11) -0.018(9) 0.013(8) -0.051(10)
C47D 0.133(18) 0.056(8) 0.054(8) -0.004(10) 0.043(10) -0.015(7)
C48B 0.0288(7) 0.0349(8) 0.0244(6) 0.0004(6) -0.0004(5) 0.0012(6)
C49B 0.0235(7) 0.0395(8) 0.0180(6) -0.0053(6) 0.0006(5) 0.0013(5)
C50B 0.0292(7) 0.0356(8) 0.0222(7) -0.0064(6) 0.0002(5) 0.0000(6)
C51B 0.0322(8) 0.0389(8) 0.0225(7) -0.0098(6) -0.0007(5) 0.0043(6)
C52B 0.0485(10) 0.0412(9) 0.0251(7) -0.0111(8) -0.0033(7) 0.0080(6)
C53B 0.0665(14) 0.0653(13) 0.0455(10) -0.0150(11) 0.0099(10) 0.0243(10)
C54B 0.0679(14) 0.0505(11) 0.0463(10) -0.0078(10) -0.0224(10) 0.0137(9)
C55B 0.0824(15) 0.0367(9) 0.0387(9) -0.0056(10) -0.0010(9) 0.0095(8)
C56B 0.0397(8) 0.0479(9) 0.0179(6) -0.0088(7) 0.0016(6) 0.0002(6)
C57B 0.0363(8) 0.0420(9) 0.0239(7) -0.0054(7) 0.0025(6) -0.0029(6)
C58B 0.0535(11) 0.0476(10) 0.0307(8) -0.0003(9) 0.0072(7) -0.0082(7)
C59B 0.172(5) 0.0635(19) 0.0328(13) 0.003(2) 0.0167(18) -0.0167(13)
C60B 0.0482(16) 0.092(2) 0.091(2) 0.0112(16) 0.0064(15) -0.053(2)
C61B 0.0620(17) 0.0447(14) 0.082(2) -0.0083(12) 0.0168(15) -0.0245(14)
C58D 0.0535(11) 0.0476(10) 0.0307(8) -0.0003(9) 0.0072(7) -0.0082(7)
C62B 0.0321(8) 0.0360(8) 0.0250(7) -0.0029(6) 0.0026(6) 0.0018(6)

loop_
_atom_type_symbol
_atom_type_description
_atom_type_scat_dispersion_real
_atom_type_scat_dispersion_imag
_atom_type_scat_source
C C 0.0181 0.0091 'International Tables Vol C Tables 4.2.6.8 and 6.1.1.4'
H H 0.0000 0.0000 'International Tables Vol C Tables 4.2.6.8 and 6.1.1.4'
N N 0.0311 0.0180 'International Tables Vol C Tables 4.2.6.8 and 6.1.1.4'
O O 0.0492 0.0322 'International Tables Vol C Tables 4.2.6.8 and 6.1.1.4'

loop_
_geom_angle_atom_site_label_1
_geom_angle_atom_site_label_2
_geom_angle_atom_site_label_3
_geom_angle
C1A O1A C7A 120.31(10)
C2A O2A C21A 120.95(10)
C3A O3A C35A 123.29(10)
C4A O4A C49A 119.85(10)
C4A N1A C1A 115.54(11)
C1A N2A C5A 113.77(11)
C2A N3A C3A 116.29(11)
C3A N4A C6A 113.73(11)
N2A C1A O1A 120.74(11)
N2A C1A N1A 129.40(12)
O1A C1A N1A 109.85(11)
N3A C2A O2A 121.62(12)
N3A C2A C5A 122.72(12)
O2A C2A C5A 115.61(11)
N4A C3A O3A 112.88(11)
N4A C3A N3A 128.46(12)
O3A C3A N3A 118.66(11)
N1A C4A O4A 122.25(12)
N1A C4A C6A 122.81(12)
O4A C4A C6A 114.93(11)
N2A C5A C6A 124.06(12)
N2A C5A C2A 122.08(11)
C6A C5A C2A 113.81(11)
N4A C6A C5A 124.96(12)
N4A C6A C4A 120.74(11)
C5A C6A C4A 114.27(11)
C20A C7A C8A 122.50(12)
C20A C7A O1A 121.87(12)
C8A C7A O1A 115.31(12)
C7A C8A C9A 119.44(13)
C7A C8A H8AA 120.3
C9A C8A H8AA 120.3
C8A C9A C14A 118.18(13)
C8A C9A C10A 119.82(13)
C14A C9A C10A 121.94(12)
C13A C10A C11A 109.26(18)
C13A C10A C12A 109.51(15)
C11A C10A C12A 107.54(17)
C13A C10A C9A 107.97(13)
C11A C10A C9A 110.76(14)
C12A C10A C9A 111.77(13)
C10A C11A H11A 109.5
C10A C11A H11B 109.5
H11A C11A H11B 109.5
C10A C11A H11C 109.5
H11A C11A H11C 109.5
H11B C11A H11C 109.5
C10A C12A H12A 109.5
C10A C12A H12B 109.5
H12A C12A H12B 109.5
C10A C12A H12C 109.5
H12A C12A H12C 109.5
H12B C12A H12C 109.5
C10A C13A H13A 109.5
C10A C13A H13B 109.5
H13A C13A H13B 109.5
C10A C13A H13C 109.5
H13A C13A H13C 109.5
H13B C13A H13C 109.5
C9A C14A C15A 122.55(12)
C9A C14A H14A 118.7
C15A C14A H14A 118.7
C14A C15A C20A 118.24(12)
C14A C15A C16A 121.87(12)
C20A C15A C16A 119.82(12)
C17A C16A C15A 108.30(12)
C17A C16A C19A 110.29(13)
C15A C16A C19A 110.49(12)
C17A C16A C18A 108.37(13)
C15A C16A C18A 112.08(12)
C19A C16A C18A 107.30(13)
C16A C17A H17A 109.5
C16A C17A H17B 109.5
H17A C17A H17B 109.5
C16A C17A H17C 109.5
H17A C17A H17C 109.5
H17B C17A H17C 109.5
C16A C18A H18A 109.5
C16A C18A H18B 109.5
H18A C18A H18B 109.5
C16A C18A H18C 109.5
H18A C18A H18C 109.5
H18B C18A H18C 109.5
C16A C19A H19A 109.5
C16A C19A H19B 109.5
H19A C19A H19B 109.5
C16A C19A H19C 109.5
H19A C19A H19C 109.5
H19B C19A H19C 109.5
C7A C20A C15A 119.04(13)
C7A C20A H20A 120.5
C15A C20A H20A 120.5
C34A C21A C22A 123.18(13)
C34A C21A O2A 121.38(12)
C22A C21A O2A 115.17(12)
C21A C22A C23A 119.02(14)
C21A C22A H22A 120.5
C23A C22A H22A 120.5
C22A C23A C28A 118.01(13)
C22A C23A C24A 121.50(14)
C28A C23A C24A 120.49(13)
C27A C24A C26A 108.70(18)
C27A C24A C25A 109.59(17)
C26A C24A C25A 107.05(18)
C27A C24A C23A 109.76(15)
C26A C24A C23A 112.41(14)
C25A C24A C23A 109.26(14)
C24A C25A H25A 109.5
C24A C25A H25B 109.5
H25A C25A H25B 109.5
C24A C25A H25C 109.5
H25A C25A H25C 109.5
H25B C25A H25C 109.5
C24A C26A H26A 109.5
C24A C26A H26B 109.5
H26A C26A H26B 109.5
C24A C26A H26C 109.5
H26A C26A H26C 109.5
H26B C26A H26C 109.5
C24A C27A H27A 109.5
C24A C27A H27B 109.5
H27A C27A H27B 109.5
C24A C27A H27C 109.5
H27A C27A H27C 109.5
H27B C27A H27C 109.5
C29A C28A C23A 122.67(13)
C29A C28A H28A 118.7
C23A C28A H28A 118.7
C28A C29A C34A 118.37(14)
C28A C29A C30A 123.32(13)
C34A C29A C30A 118.27(14)
C31A C30A C29A 112.41(15)
C31A C30A C32A 108.39(14)
C29A C30A C32A 108.28(13)
C31A C30A C33A 108.32(14)
C29A C30A C33A 110.42(12)
C32A C30A C33A 108.95(16)
C30A C31A H31A 109.5
C30A C31A H31B 109.5
H31A C31A H31B 109.5
C30A C31A H31C 109.5
H31A C31A H31C 109.5
H31B C31A H31C 109.5
C30A C32A H32A 109.5
C30A C32A H32B 109.5
H32A C32A H32B 109.5
C30A C32A H32C 109.5
H32A C32A H32C 109.5
H32B C32A H32C 109.5
C30A C33A H33A 109.5
C30A C33A H33B 109.5
H33A C33A H33B 109.5
C30A C33A H33C 109.5
H33A C33A H33C 109.5
H33B C33A H33C 109.5
C21A C34A C29A 118.72(13)
C21A C34A H34A 120.6
C29A C34A H34A 120.6
C48A C35A C36A 122.39(13)
C48A C35A O3A 114.45(12)
C36A C35A O3A 122.80(12)
C35A C36A C37A 119.04(14)
C35A C36A H36A 120.5
C37A C36A H36A 120.5
C36A C37A C42A 118.43(14)
C36A C37A C38A 120.77(15)
C42A C37A C38A 120.80(14)
C36A C37A C38C 120.77(15)
C42A C37A C38C 120.80(14)
C41A C38A C37A 113.13(19)
C41A C38A C39A 111.8(2)
C37A C38A C39A 112.68(17)
C41A C38A C40A 109.7(2)
C37A C38A C40A 107.07(17)
C39A C38A C40A 101.7(2)
C38A C39A H39A 109.5
C38A C39A H39B 109.5
H39A C39A H39B 109.5
C38A C39A H39C 109.5
H39A C39A H39C 109.5
H39B C39A H39C 109.5
C38A C40A H40A 109.5
C38A C40A H40B 109.5
H40A C40A H40B 109.5
C38A C40A H40C 109.5
H40A C40A H40C 109.5
H40B C40A H40C 109.5
C38A C41A H41A 109.5
C38A C41A H41B 109.5
H41A C41A H41B 109.5
C38A C41A H41C 109.5
H41A C41A H41C 109.5
H41B C41A H41C 109.5
C40C C38C C37A 112.5(2)
C40C C38C C41C 115.4(3)
C37A C38C C41C 111.0(2)
C40C C38C C39C 112.1(3)
C37A C38C C39C 104.71(18)
C41C C38C C39C 99.9(3)
C38C C39C H39D 109.5
C38C C39C H39E 109.5
H39D C39C H39E 109.5
C38C C39C H39F 109.5
H39D C39C H39F 109.5
H39E C39C H39F 109.5
C38C C40C H40D 109.5
C38C C40C H40E 109.5
H40D C40C H40E 109.5
C38C C40C H40F 109.5
H40D C40C H40F 109.5
H40E C40C H40F 109.5
C38C C41C H41D 109.5
C38C C41C H41E 109.5
H41D C41C H41E 109.5
C38C C41C H41F 109.5
H41D C41C H41F 109.5
H41E C41C H41F 109.5
C43A C42A C37A 122.50(14)
C43A C42A H42A 118.8
C37A C42A H42A 118.8
C48A C43A C42A 118.07(14)
C48A C43A C44A 120.41(14)
C42A C43A C44A 121.52(14)
C48A C43A C44C 120.41(14)
C42A C43A C44C 121.52(14)
C45A C44A C43A 110.6(2)
C45A C44A C46A 108.5(3)
C43A C44A C46A 113.82(17)
C45A C44A C47A 110.1(3)
C43A C44A C47A 110.60(17)
C46A C44A C47A 103.0(2)
C44A C45A H45A 109.5
C44A C45A H45B 109.5
H45A C45A H45B 109.5
C44A C45A H45C 109.5
H45A C45A H45C 109.5
H45B C45A H45C 109.5
C44A C46A H46A 109.5
C44A C46A H46B 109.5
H46A C46A H46B 109.5
C44A C46A H46C 109.5
H46A C46A H46C 109.5
H46B C46A H46C 109.5
C44A C47A H47A 109.5
C44A C47A H47B 109.5
H47A C47A H47B 109.5
C44A C47A H47C 109.5
H47A C47A H47C 109.5
H47B C47A H47C 109.5
C47C C44C C43A 108.55(18)
C47C C44C C45C 113.0(3)
C43A C44C C45C 109.4(2)
C47C C44C C46C 112.1(3)
C43A C44C C46C 106.56(17)
C45C C44C C46C 107.0(2)
C44C C45C H45D 109.5
C44C C45C H45E 109.5
H45D C45C H45E 109.5
C44C C45C H45F 109.5
H45D C45C H45F 109.5
H45E C45C H45F 109.5
C44C C46C H46D 109.5
C44C C46C H46E 109.5
H46D C46C H46E 109.5
C44C C46C H46F 109.5
H46D C46C H46F 109.5
H46E C46C H46F 109.5
C44C C47C H47D 109.5
C44C C47C H47E 109.5
H47D C47C H47E 109.5
C44C C47C H47F 109.5
H47D C47C H47F 109.5
H47E C47C H47F 109.5
C35A C48A C43A 119.56(13)
C35A C48A H48A 120.2
C43A C48A H48A 120.2
C50A C49A C62A 123.65(13)
C50A C49A O4A 117.73(13)
C62A C49A O4A 118.12(13)
C49A C50A C51A 118.82(13)
C49A C50A H50A 120.6
C51A C50A H50A 120.6
C56A C51A C50A 117.69(13)
C56A C51A C52A 121.57(13)
C50A C51A C52A 120.58(13)
C54A C52A C53A 108.21(16)
C54A C52A C55A 108.43(15)
C53A C52A C55A 109.05(15)
C54A C52A C51A 111.70(13)
C53A C52A C51A 111.42(13)
C55A C52A C51A 107.96(14)
C52A C53A H53A 109.5
C52A C53A H53B 109.5
H53A C53A H53B 109.5
C52A C53A H53C 109.5
H53A C53A H53C 109.5
H53B C53A H53C 109.5
C52A C54A H54A 109.5
C52A C54A H54B 109.5
H54A C54A H54B 109.5
C52A C54A H54C 109.5
H54A C54A H54C 109.5
H54B C54A H54C 109.5
C52A C55A H55A 109.5
C52A C55A H55B 109.5
H55A C55A H55B 109.5
C52A C55A H55C 109.5
H55A C55A H55C 109.5
H55B C55A H55C 109.5
C51A C56A C57A 123.15(14)
C51A C56A H56A 118.4
C57A C56A H56A 118.4
C62A C57A C56A 117.95(15)
C62A C57A C58A 121.68(15)
C56A C57A C58A 120.37(15)
C62A C57A C58C 121.68(15)
C56A C57A C58C 120.37(15)
C60A C58A C61A 113.2(4)
C60A C58A C57A 119.5(3)
C61A C58A C57A 112.71(16)
C60A C58A C59A 107.2(4)
C61A C58A C59A 98.4(3)
C57A C58A C59A 102.6(3)
C58A C59A H59A 109.5
C58A C59A H59B 109.5
H59A C59A H59B 109.5
C58A C59A H59C 109.5
H59A C59A H59C 109.5
H59B C59A H59C 109.5
C58A C60A H60A 109.5
C58A C60A H60B 109.5
H60A C60A H60B 109.5
C58A C60A H60C 109.5
H60A C60A H60C 109.5
H60B C60A H60C 109.5
C58A C61A H61A 109.5
C58A C61A H61B 109.5
H61A C61A H61B 109.5
C58A C61A H61C 109.5
H61A C61A H61C 109.5
H61B C61A H61C 109.5
C59C C58C C61C 116.1(4)
C59C C58C C57A 114.9(3)
C61C C58C C57A 112.71(16)
C59C C58C C60C 104.4(4)
C61C C58C C60C 105.1(2)
C57A C58C C60C 101.4(3)
C58C C59C H59D 109.5
C58C C59C H59E 109.5
H59D C59C H59E 109.5
C58C C59C H59F 109.5
H59D C59C H59F 109.5
H59E C59C H59F 109.5
C58C C60C H60D 109.5
C58C C60C H60E 109.5
H60D C60C H60E 109.5
C58C C60C H60F 109.5
H60D C60C H60F 109.5
H60E C60C H60F 109.5
C58C C61C H61D 109.5
C58C C61C H61E 109.5
H61D C61C H61E 109.5
C58C C61C H61F 109.5
H61D C61C H61F 109.5
H61E C61C H61F 109.5
C49A C62A C57A 118.73(14)
C49A C62A H62A 120.6
C57A C62A H62A 120.6
C1B O1B C7B 118.50(11)
C2B O2B C21B 118.41(11)
C3B O3B C35B 118.98(10)
C4B O4B C49B 119.83(11)
C4B N1B C1B 116.10(11)
C1B N2B C5B 113.53(12)
C2B N3B C3B 116.54(11)
C3B N4B C6B 113.21(12)
N2B C1B N1B 128.86(13)
N2B C1B O1B 114.88(12)
N1B C1B O1B 116.25(11)
N3B C2B O2B 120.91(12)
N3B C2B C5B 122.32(12)
O2B C2B C5B 116.72(12)
N4B C3B O3B 119.87(12)
N4B C3B N3B 128.97(12)
O3B C3B N3B 111.15(11)
N1B C4B O4B 122.07(12)
N1B C4B C6B 122.56(12)
O4B C4B C6B 115.32(12)
N2B C5B C6B 124.00(12)
N2B C5B C2B 122.38(12)
C6B C5B C2B 113.52(12)
N4B C6B C5B 124.97(12)
N4B C6B C4B 120.74(12)
C5B C6B C4B 114.14(12)
C8B C7B C20B 122.77(12)
C8B C7B O1B 118.06(12)
C20B C7B O1B 118.96(12)
C7B C8B C9B 119.15(13)
C7B C8B H8BA 120.4
C9B C8B H8BA 120.4
C14B C9B C8B 117.84(13)
C14B C9B C10B 122.30(12)
C8B C9B C10B 119.84(13)
C12B C10B C13B 108.13(15)
C12B C10B C11B 108.31(16)
C13B C10B C11B 107.37(16)
C12B C10B C9B 113.05(14)
C13B C10B C9B 111.03(13)
C11B C10B C9B 108.76(14)
C10B C11B H11D 109.5
C10B C11B H11E 109.5
H11D C11B H11E 109.5
C10B C11B H11F 109.5
H11D C11B H11F 109.5
H11E C11B H11F 109.5
C10B C12B H12D 109.5
C10B C12B H12E 109.5
H12D C12B H12E 109.5
C10B C12B H12F 109.5
H12D C12B H12F 109.5
H12E C12B H12F 109.5
C10B C13B H13D 109.5
C10B C13B H13E 109.5
H13D C13B H13E 109.5
C10B C13B H13F 109.5
H13D C13B H13F 109.5
H13E C13B H13F 109.5
C9B C14B C15B 122.66(12)
C9B C14B H14B 118.7
C15B C14B H14B 118.7
C20B C15B C14B 118.42(13)
C20B C15B C16B 121.27(13)
C14B C15B C16B 120.27(12)
C19B C16B C18B 108.25(14)
C19B C16B C15B 112.07(11)
C18B C16B C15B 110.16(13)
C19B C16B C17B 108.58(13)
C18B C16B C17B 109.33(14)
C15B C16B C17B 108.41(13)
C16B C17B H17D 109.5
C16B C17B H17E 109.5
H17D C17B H17E 109.5
C16B C17B H17F 109.5
H17D C17B H17F 109.5
H17E C17B H17F 109.5
C16B C18B H18D 109.5
C16B C18B H18E 109.5
H18D C18B H18E 109.5
C16B C18B H18F 109.5
H18D C18B H18F 109.5
H18E C18B H18F 109.5
C16B C19B H19D 109.5
C16B C19B H19E 109.5
H19D C19B H19E 109.5
C16B C19B H19F 109.5
H19D C19B H19F 109.5
H19E C19B H19F 109.5
C15B C20B C7B 119.14(13)
C15B C20B H20B 120.4
C7B C20B H20B 120.4
C22B C21B C34B 123.08(13)
C22B C21B O2B 116.61(12)
C34B C21B O2B 120.09(13)
C21B C22B C23B 119.50(13)
C21B C22B H22B 120.3
C23B C22B H22B 120.3
C28B C23B C22B 117.57(14)
C28B C23B C24B 122.04(13)
C22B C23B C24B 120.40(14)
C28B C23B C24D 122.04(13)
C22B C23B C24D 120.40(14)
C25B C24B C23B 110.66(17)
C25B C24B C26B 111.5(2)
C23B C24B C26B 109.41(14)
C25B C24B C27B 108.04(19)
C23B C24B C27B 112.46(14)
C26B C24B C27B 104.64(18)
C24B C25B H25D 109.5
C24B C25B H25E 109.5
H25D C25B H25E 109.5
C24B C25B H25F 109.5
H25D C25B H25F 109.5
H25E C25B H25F 109.5
C24B C26B H26D 109.5
C24B C26B H26E 109.5
H26D C26B H26E 109.5
C24B C26B H26F 109.5
H26D C26B H26F 109.5
H26E C26B H26F 109.5
C24B C27B H27D 109.5
C24B C27B H27E 109.5
H27D C27B H27E 109.5
C24B C27B H27F 109.5
H27D C27B H27F 109.5
H27E C27B H27F 109.5
C26D C24D C27D 119.4(11)
C26D C24D C23B 108.6(9)
C27D C24D C23B 107.7(5)
C26D C24D C25D 115.7(11)
C27D C24D C25D 98.8(6)
C23B C24D C25D 105.4(4)
C24D C25D H25G 109.5
C24D C25D H25H 109.5
H25G C25D H25H 109.5
C24D C25D H25I 109.5
H25G C25D H25I 109.5
H25H C25D H25I 109.5
C24D C26D H26G 109.5
C24D C26D H26H 109.5
H26G C26D H26H 109.5
C24D C26D H26I 109.5
H26G C26D H26I 109.5
H26H C26D H26I 109.5
C24D C27D H27G 109.5
C24D C27D H27H 109.5
H27G C27D H27H 109.5
C24D C27D H27I 109.5
H27G C27D H27I 109.5
H27H C27D H27I 109.5
C23B C28B C29B 122.68(13)
C23B C28B H28B 118.7
C29B C28B H28B 118.7
C34B C29B C28B 118.66(13)
C34B C29B C30B 121.12(14)
C28B C29B C30B 120.13(13)
C31B C30B C33B 108.54(14)
C31B C30B C29B 111.62(13)
C33B C30B C29B 110.96(13)
C31B C30B C32B 108.89(16)
C33B C30B C32B 109.70(14)
C29B C30B C32B 107.08(13)
C30B C31B H31D 109.5
C30B C31B H31E 109.5
H31D C31B H31E 109.5
C30B C31B H31F 109.5
H31D C31B H31F 109.5
H31E C31B H31F 109.5
C30B C32B H32D 109.5
C30B C32B H32E 109.5
H32D C32B H32E 109.5
C30B C32B H32F 109.5
H32D C32B H32F 109.5
H32E C32B H32F 109.5
C30B C33B H33D 109.5
C30B C33B H33E 109.5
H33D C33B H33E 109.5
C30B C33B H33F 109.5
H33D C33B H33F 109.5
H33E C33B H33F 109.5
C21B C34B C29B 118.50(14)
C21B C34B H34B 120.7
C29B C34B H34B 120.7
C36B C35B C48B 122.63(13)
C36B C35B O3B 116.67(13)
C48B C35B O3B 120.40(13)
C35B C36B C37B 119.28(14)
C35B C36B H36B 120.4
C37B C36B H36B 120.4
C42B C37B C36B 118.43(14)
C42B C37B C38B 123.37(14)
C36B C37B C38B 118.20(14)
C41B C38B C37B 109.20(14)
C41B C38B C40B 109.17(17)
C37B C38B C40B 109.25(15)
C41B C38B C39B 109.85(17)
C37B C38B C39B 111.89(15)
C40B C38B C39B 107.43(15)
C38B C39B H39G 109.5
C38B C39B H39H 109.5
H39G C39B H39H 109.5
C38B C39B H39I 109.5
H39G C39B H39I 109.5
H39H C39B H39I 109.5
C38B C40B H40G 109.5
C38B C40B H40H 109.5
H40G C40B H40H 109.5
C38B C40B H40I 109.5
H40G C40B H40I 109.5
H40H C40B H40I 109.5
C38B C41B H41G 109.5
C38B C41B H41H 109.5
H41G C41B H41H 109.5
C38B C41B H41I 109.5
H41G C41B H41I 109.5
H41H C41B H41I 109.5
C37B C42B C43B 122.38(14)
C37B C42B H42B 118.8
C43B C42B H42B 118.8
C42B C43B C48B 118.28(14)
C42B C43B C44B 121.80(14)
C48B C43B C44B 119.91(15)
C42B C43B C44D 121.80(14)
C48B C43B C44D 119.91(15)
C46B C44B C47B 110.0(2)
C46B C44B C43B 109.38(15)
C47B C44B C43B 108.78(15)
C46B C44B C45B 109.6(2)
C47B C44B C45B 107.8(2)
C43B C44B C45B 111.23(16)
C44B C45B H45G 109.5
C44B C45B H45H 109.5
H45G C45B H45H 109.5
C44B C45B H45I 109.5
H45G C45B H45I 109.5
H45H C45B H45I 109.5
C44B C46B H46G 109.5
C44B C46B H46H 109.5
H46G C46B H46H 109.5
C44B C46B H46I 109.5
H46G C46B H46I 109.5
H46H C46B H46I 109.5
C44B C47B H47G 109.5
C44B C47B H47H 109.5
H47G C47B H47H 109.5
C44B C47B H47I 109.5
H47G C47B H47I 109.5
H47H C47B H47I 109.5
C47D C44D C43B 116.4(6)
C47D C44D C46D 105.5(11)
C43B C44D C46D 116.4(6)
C47D C44D C45D 106.3(10)
C43B C44D C45D 110.8(5)
C46D C44D C45D 99.7(10)
C44D C45D H45J 109.5
C44D C45D H45K 109.5
H45J C45D H45K 109.5
C44D C45D H45L 109.5
H45J C45D H45L 109.5
H45K C45D H45L 109.5
C44D C46D H46J 109.5
C44D C46D H46K 109.5
H46J C46D H46K 109.5
C44D C46D H46L 109.5
H46J C46D H46L 109.5
H46K C46D H46L 109.5
C44D C47D H47J 109.5
C44D C47D H47K 109.5
H47J C47D H47K 109.5
C44D C47D H47L 109.5
H47J C47D H47L 109.5
H47K C47D H47L 109.5
C35B C48B C43B 118.96(14)
C35B C48B H48B 120.5
C43B C48B H48B 120.5
C62B C49B C50B 123.30(13)
C62B C49B O4B 115.97(13)
C50B C49B O4B 120.45(13)
C49B C50B C51B 118.33(14)
C49B C50B H50B 120.8
C51B C50B H50B 120.8
C56B C51B C50B 118.48(15)
C56B C51B C52B 119.85(13)
C50B C51B C52B 121.65(15)
C55B C52B C51B 111.92(13)
C55B C52B C54B 108.22(18)
C51B C52B C54B 109.72(14)
C55B C52B C53B 108.33(17)
C51B C52B C53B 108.88(16)
C54B C52B C53B 109.75(16)
C52B C53B H53D 109.5
C52B C53B H53E 109.5
H53D C53B H53E 109.5
C52B C53B H53F 109.5
H53D C53B H53F 109.5
H53E C53B H53F 109.5
C52B C54B H54D 109.5
C52B C54B H54E 109.5
H54D C54B H54E 109.5
C52B C54B H54F 109.5
H54D C54B H54F 109.5
H54E C54B H54F 109.5
C52B C55B H55D 109.5
C52B C55B H55E 109.5
H55D C55B H55E 109.5
C52B C55B H55F 109.5
H55D C55B H55F 109.5
H55E C55B H55F 109.5
C57B C56B C51B 123.06(13)
C57B C56B H56B 118.5
C51B C56B H56B 118.5
C56B C57B C62B 117.36(15)
C56B C57B C58B 122.89(14)
C62B C57B C58B 119.73(15)
C56B C57B C58D 122.89(14)
C62B C57B C58D 119.73(15)
C60B C58B C59B 110.0(3)
C60B C58B C61B 108.8(2)
C59B C58B C61B 106.9(2)
C60B C58B C57B 109.18(17)
C59B C58B C57B 112.17(19)
C61B C58B C57B 109.72(16)
C58B C59B H59G 109.5
C58B C59B H59H 109.5
H59G C59B H59H 109.5
C58B C59B H59I 109.5
H59G C59B H59I 109.5
H59H C59B H59I 109.5
C58B C60B H60G 109.5
C58B C60B H60H 109.5
H60G C60B H60H 109.5
C58B C60B H60I 109.5
H60G C60B H60I 109.5
H60H C60B H60I 109.5
C58B C61B H61G 109.5
C58B C61B H61H 109.5
H61G C61B H61H 109.5
C58B C61B H61I 109.5
H61G C61B H61I 109.5
H61H C61B H61I 109.5
C60D C58D C57B 114.3(8)
C60D C58D C61D 108.8(11)
C57B C58D C61D 109.2(7)
C60D C58D C59D 110.9(10)
C57B C58D C59D 107.8(6)
C61D C58D C59D 105.5(9)
C58D C59D H59J 109.5
C58D C59D H59K 109.5
H59J C59D H59K 109.5
C58D C59D H59L 109.5
H59J C59D H59L 109.5
H59K C59D H59L 109.5
C58D C61D H61J 109.5
C58D C61D H61K 109.5
H61J C61D H61K 109.5
C58D C61D H61L 109.5
H61J C61D H61L 109.5
H61K C61D H61L 109.5
C58D C60D H60J 109.5
C58D C60D H60K 109.5
H60J C60D H60K 109.5
C58D C60D H60L 109.5
H60J C60D H60L 109.5
H60K C60D H60L 109.5
C49B C62B C57B 119.46(15)
C49B C62B H62B 120.3
C57B C62B H62B 120.3

loop_
_geom_bond_atom_site_label_1
_geom_bond_atom_site_label_2
_geom_bond_distance
O1A C1A 1.3557(15)
O1A C7A 1.4071(15)
O2A C2A 1.3417(15)
O2A C21A 1.4110(15)
O3A C3A 1.3467(15)
O3A C35A 1.4005(16)
O4A C4A 1.3355(15)
O4A C49A 1.4128(15)
N1A C4A 1.3025(17)
N1A C1A 1.3638(16)
N2A C1A 1.2988(17)
N2A C5A 1.3685(16)
N3A C2A 1.3101(17)
N3A C3A 1.3537(16)
N4A C3A 1.3104(17)
N4A C6A 1.3579(16)
C2A C5A 1.4300(18)
C4A C6A 1.4399(18)
C5A C6A 1.3907(17)
C7A C20A 1.3803(19)
C7A C8A 1.3808(19)
C8A C9A 1.3916(19)
C8A H8AA 0.9500
C9A C14A 1.393(2)
C9A C10A 1.5319(19)
C10A C13A 1.521(3)
C10A C11A 1.525(3)
C10A C12A 1.526(2)
C11A H11A 0.9800
C11A H11B 0.9800
C11A H11C 0.9800
C12A H12A 0.9800
C12A H12B 0.9800
C12A H12C 0.9800
C13A H13A 0.9800
C13A H13B 0.9800
C13A H13C 0.9800
C14A C15A 1.3951(19)
C14A H14A 0.9500
C15A C20A 1.3982(18)
C15A C16A 1.5293(18)
C16A C17A 1.525(2)
C16A C19A 1.535(2)
C16A C18A 1.537(2)
C17A H17A 0.9800
C17A H17B 0.9800
C17A H17C 0.9800
C18A H18A 0.9800
C18A H18B 0.9800
C18A H18C 0.9800
C19A H19A 0.9800
C19A H19B 0.9800
C19A H19C 0.9800
C20A H20A 0.9500
C21A C34A 1.378(2)
C21A C22A 1.384(2)
C22A C23A 1.396(2)
C22A H22A 0.9500
C23A C28A 1.401(2)
C23A C24A 1.539(2)
C24A C27A 1.520(3)
C24A C26A 1.530(3)
C24A C25A 1.534(3)
C25A H25A 0.9800
C25A H25B 0.9800
C25A H25C 0.9800
C26A H26A 0.9800
C26A H26B 0.9800
C26A H26C 0.9800
C27A H27A 0.9800
C27A H27B 0.9800
C27A H27C 0.9800
C28A C29A 1.394(2)
C28A H28A 0.9500
C29A C34A 1.4004(19)
C29A C30A 1.536(2)
C30A C31A 1.531(2)
C30A C32A 1.537(2)
C30A C33A 1.538(2)
C31A H31A 0.9800
C31A H31B 0.9800
C31A H31C 0.9800
C32A H32A 0.9800
C32A H32B 0.9800
C32A H32C 0.9800
C33A H33A 0.9800
C33A H33B 0.9800
C33A H33C 0.9800
C34A H34A 0.9500
C35A C48A 1.3812(19)
C35A C36A 1.3849(19)
C36A C37A 1.392(2)
C36A H36A 0.9500
C37A C42A 1.398(2)
C37A C38A 1.535(2)
C37A C38C 1.535(2)
C38A C41A 1.432(3)
C38A C39A 1.577(4)
C38A C40A 1.637(4)
C39A H39A 0.9800
C39A H39B 0.9800
C39A H39C 0.9800
C40A H40A 0.9800
C40A H40B 0.9800
C40A H40C 0.9800
C41A H41A 0.9800
C41A H41B 0.9800
C41A H41C 0.9800
C38C C40C 1.347(4)
C38C C41C 1.591(5)
C38C C39C 1.662(5)
C39C H39D 0.9800
C39C H39E 0.9800
C39C H39F 0.9800
C40C H40D 0.9800
C40C H40E 0.9800
C40C H40F 0.9800
C41C H41D 0.9800
C41C H41E 0.9800
C41C H41F 0.9800
C42A C43A 1.394(2)
C42A H42A 0.9500
C43A C48A 1.393(2)
C43A C44A 1.535(2)
C43A C44C 1.535(2)
C44A C45A 1.471(4)
C44A C46A 1.582(4)
C44A C47A 1.605(4)
C45A H45A 0.9800
C45A H45B 0.9800
C45A H45C 0.9800
C46A H46A 0.9800
C46A H46B 0.9800
C46A H46C 0.9800
C47A H47A 0.9800
C47A H47B 0.9800
C47A H47C 0.9800
C44C C47C 1.432(4)
C44C C45C 1.551(4)
C44C C46C 1.568(4)
C45C H45D 0.9800
C45C H45E 0.9800
C45C H45F 0.9800
C46C H46D 0.9800
C46C H46E 0.9800
C46C H46F 0.9800
C47C H47D 0.9800
C47C H47E 0.9800
C47C H47F 0.9800
C48A H48A 0.9500
C49A C50A 1.373(2)
C49A C62A 1.377(2)
C50A C51A 1.3998(19)
C50A H50A 0.9500
C51A C56A 1.392(2)
C51A C52A 1.533(2)
C52A C54A 1.527(2)
C52A C53A 1.527(2)
C52A C55A 1.532(2)
C53A H53A 0.9800
C53A H53B 0.9800
C53A H53C 0.9800
C54A H54A 0.9800
C54A H54B 0.9800
C54A H54C 0.9800
C55A H55A 0.9800
C55A H55B 0.9800
C55A H55C 0.9800
C56A C57A 1.398(2)
C56A H56A 0.9500
C57A C62A 1.392(2)
C57A C58A 1.530(2)
C57A C58C 1.530(2)
C58A C60A 1.296(6)
C58A C61A 1.526(3)
C58A C59A 1.800(7)
C59A H59A 0.9800
C59A H59B 0.9800
C59A H59C 0.9800
C60A H60A 0.9800
C60A H60B 0.9800
C60A H60C 0.9800
C61A H61A 0.9800
C61A H61B 0.9800
C61A H61C 0.9800
C58C C59C 1.394(5)
C58C C61C 1.526(3)
C58C C60C 1.777(8)
C59C H59D 0.9800
C59C H59E 0.9800
C59C H59F 0.9800
C60C H60D 0.9800
C60C H60E 0.9800
C60C H60F 0.9800
C61C H61D 0.9800
C61C H61E 0.9800
C61C H61F 0.9800
C62A H62A 0.9500
O1B C1B 1.3572(16)
O1B C7B 1.4053(15)
O2B C2B 1.3404(16)
O2B C21B 1.4247(16)
O3B C3B 1.3520(16)
O3B C35B 1.4086(16)
O4B C4B 1.3398(17)
O4B C49B 1.4121(15)
N1B C4B 1.3021(18)
N1B C1B 1.3537(18)
N2B C1B 1.3095(17)
N2B C5B 1.3649(17)
N3B C2B 1.3037(18)
N3B C3B 1.3574(17)
N4B C3B 1.3027(17)
N4B C6B 1.3662(17)
C2B C5B 1.4404(17)
C4B C6B 1.4313(17)
C5B C6B 1.3954(18)
C7B C8B 1.376(2)
C7B C20B 1.386(2)
C8B C9B 1.4076(18)
C8B H8BA 0.9500
C9B C14B 1.390(2)
C9B C10B 1.541(2)
C10B C12B 1.525(2)
C10B C13B 1.534(2)
C10B C11B 1.539(3)
C11B H11D 0.9800
C11B H11E 0.9800
C11B H11F 0.9800
C12B H12D 0.9800
C12B H12E 0.9800
C12B H12F 0.9800
C13B H13D 0.9800
C13B H13E 0.9800
C13B H13F 0.9800
C14B C15B 1.403(2)
C14B H14B 0.9500
C15B C20B 1.3838(18)
C15B C16B 1.5325(19)
C16B C19B 1.532(2)
C16B C18B 1.532(2)
C16B C17B 1.537(2)
C17B H17D 0.9800
C17B H17E 0.9800
C17B H17F 0.9800
C18B H18D 0.9800
C18B H18E 0.9800
C18B H18F 0.9800
C19B H19D 0.9800
C19B H19E 0.9800
C19B H19F 0.9800
C20B H20B 0.9500
C21B C22B 1.371(2)
C21B C34B 1.382(2)
C22B C23B 1.402(2)
C22B H22B 0.9500
C23B C28B 1.391(2)
C23B C24B 1.535(2)
C23B C24D 1.535(2)
C24B C25B 1.497(3)
C24B C26B 1.541(3)
C24B C27B 1.555(3)
C25B H25D 0.9800
C25B H25E 0.9800
C25B H25F 0.9800
C26B H26D 0.9800
C26B H26E 0.9800
C26B H26F 0.9800
C27B H27D 0.9800
C27B H27E 0.9800
C27B H27F 0.9800
C24D C26D 1.31(2)
C24D C27D 1.532(12)
C24D C25D 1.711(11)
C25D H25G 0.9800
C25D H25H 0.9800
C25D H25I 0.9800
C26D H26G 0.9800
C26D H26H 0.9800
C26D H26I 0.9800
C27D H27G 0.9800
C27D H27H 0.9800
C27D H27I 0.9800
C28B C29B 1.398(2)
C28B H28B 0.9500
C29B C34B 1.3902(19)
C29B C30B 1.5351(19)
C30B C31B 1.523(2)
C30B C33B 1.534(2)
C30B C32B 1.538(2)
C31B H31D 0.9800
C31B H31E 0.9800
C31B H31F 0.9800
C32B H32D 0.9800
C32B H32E 0.9800
C32B H32F 0.9800
C33B H33D 0.9800
C33B H33E 0.9800
C33B H33F 0.9800
C34B H34B 0.9500
C35B C36B 1.374(2)
C35B C48B 1.383(2)
C36B C37B 1.394(2)
C36B H36B 0.9500
C37B C42B 1.392(2)
C37B C38B 1.533(2)
C38B C41B 1.531(3)
C38B C40B 1.534(2)
C38B C39B 1.534(2)
C39B H39G 0.9800
C39B H39H 0.9800
C39B H39I 0.9800
C40B H40G 0.9800
C40B H40H 0.9800
C40B H40I 0.9800
C41B H41G 0.9800
C41B H41H 0.9800
C41B H41I 0.9800
C42B C43B 1.394(2)
C42B H42B 0.9500
C43B C48B 1.399(2)
C43B C44B 1.538(2)
C43B C44D 1.538(2)
C44B C46B 1.502(3)
C44B C47B 1.532(3)
C44B C45B 1.541(3)
C45B H45G 0.9800
C45B H45H 0.9800
C45B H45I 0.9800
C46B H46G 0.9800
C46B H46H 0.9800
C46B H46I 0.9800
C47B H47G 0.9800
C47B H47H 0.9800
C47B H47I 0.9800
C44D C47D 1.446(14)
C44D C46D 1.630(16)
C44D C45D 1.652(14)
C45D H45J 0.9800
C45D H45K 0.9800
C45D H45L 0.9800
C46D H46J 0.9800
C46D H46K 0.9800
C46D H46L 0.9800
C47D H47J 0.9800
C47D H47K 0.9800
C47D H47L 0.9800
C48B H48B 0.9500
C49B C62B 1.371(2)
C49B C50B 1.382(2)
C50B C51B 1.3944(19)
C50B H50B 0.9500
C51B C56B 1.394(2)
C51B C52B 1.532(2)
C52B C55B 1.527(3)
C52B C54B 1.534(2)
C52B C53B 1.536(3)
C53B H53D 0.9800
C53B H53E 0.9800
C53B H53F 0.9800
C54B H54D 0.9800
C54B H54E 0.9800
C54B H54F 0.9800
C55B H55D 0.9800
C55B H55E 0.9800
C55B H55F 0.9800
C56B C57B 1.393(2)
C56B H56B 0.9500
C57B C62B 1.400(2)
C57B C58B 1.537(2)
C57B C58D 1.537(2)
C58B C60B 1.512(4)
C58B C59B 1.525(3)
C58B C61B 1.535(3)
C59B H59G 0.9800
C59B H59H 0.9800
C59B H59I 0.9800
C60B H60G 0.9800
C60B H60H 0.9800
C60B H60I 0.9800
C61B H61G 0.9800
C61B H61H 0.9800
C61B H61I 0.9800
C58D C60D 1.49(2)
C58D C61D 1.564(17)
C58D C59D 1.581(14)
C59D H59J 0.9800
C59D H59K 0.9800
C59D H59L 0.9800
C61D H61J 0.9800
C61D H61K 0.9800
C61D H61L 0.9800
C60D H60J 0.9800
C60D H60K 0.9800
C60D H60L 0.9800
C62B H62B 0.9500

loop_
_geom_hbond_atom_site_label_D
_geom_hbond_atom_site_label_H
_geom_hbond_atom_site_label_A
_geom_hbond_distance_DH
_geom_hbond_distance_HA
_geom_hbond_distance_DA
_geom_hbond_angle_DHA
C48A H48A O1B 0.95 2.47 3.3187(17) 148.6
C50A H50A O4B 0.95 2.56 3.4413(18) 154.3
C34B H34B O2A 0.95 2.55 3.3259(18) 139.4
C36B H36B O1A 0.95 2.48 3.4101(18) 164.7

loop_
_geom_torsion_atom_site_label_1
_geom_torsion_atom_site_label_2
_geom_torsion_atom_site_label_3
_geom_torsion_atom_site_label_4
_geom_torsion
C5A N2A C1A O1A -177.74(12)
C5A N2A C1A N1A 3.1(2)
C7A O1A C1A N2A -0.21(19)
C7A O1A C1A N1A 179.13(11)
C4A N1A C1A N2A -0.8(2)
C4A N1A C1A O1A 179.98(11)
C3A N3A C2A O2A -177.13(12)
C3A N3A C2A C5A 0.12(19)
C21A O2A C2A N3A -4.47(19)
C21A O2A C2A C5A 178.09(12)
C6A N4A C3A O3A -177.99(11)
C6A N4A C3A N3A 1.72(19)
C35A O3A C3A N4A 176.29(12)
C35A O3A C3A N3A -3.46(19)
C2A N3A C3A N4A -1.7(2)
C2A N3A C3A O3A 178.04(12)
C1A N1A C4A O4A 177.01(12)
C1A N1A C4A C6A -2.93(19)
C49A O4A C4A N1A 8.39(19)
C49A O4A C4A C6A -171.67(11)
C1A N2A C5A C6A -1.81(19)
C1A N2A C5A C2A 175.64(12)
N3A C2A C5A N2A -176.69(12)
O2A C2A C5A N2A 0.71(19)
N3A C2A C5A C6A 1.00(19)
O2A C2A C5A C6A 178.40(11)
C3A N4A C6A C5A -0.31(19)
C3A N4A C6A C4A 177.55(12)
N2A C5A C6A N4A 176.73(12)
C2A C5A C6A N4A -0.91(19)
N2A C5A C6A C4A -1.25(19)
C2A C5A C6A C4A -178.89(11)
N1A C4A C6A N4A -174.28(12)
O4A C4A C6A N4A 5.77(18)
N1A C4A C6A C5A 3.79(19)
O4A C4A C6A C5A -176.15(11)
C1A O1A C7A C20A 63.05(18)
C1A O1A C7A C8A -123.29(13)
C20A C7A C8A C9A 1.3(2)
O1A C7A C8A C9A -172.29(12)
C7A C8A C9A C14A -2.2(2)
C7A C8A C9A C10A -179.46(13)
C8A C9A C10A C13A 77.78(19)
C14A C9A C10A C13A -99.40(18)
C8A C9A C10A C11A -41.8(2)
C14A C9A C10A C11A 141.00(18)
C8A C9A C10A C12A -161.72(16)
C14A C9A C10A C12A 21.1(2)
C8A C9A C14A C15A 1.1(2)
C10A C9A C14A C15A 178.34(13)
C9A C14A C15A C20A 0.8(2)
C9A C14A C15A C16A 177.64(13)
C14A C15A C16A C17A -110.71(16)
C20A C15A C16A C17A 66.03(17)
C14A C15A C16A C19A 128.39(15)
C20A C15A C16A C19A -54.87(18)
C14A C15A C16A C18A 8.8(2)
C20A C15A C16A C18A -174.47(13)
C8A C7A C20A C15A 0.7(2)
O1A C7A C20A C15A 173.87(12)
C14A C15A C20A C7A -1.7(2)
C16A C15A C20A C7A -178.58(12)
C2A O2A C21A C34A -52.95(18)
C2A O2A C21A C22A 132.85(13)
C34A C21A C22A C23A 1.1(2)
O2A C21A C22A C23A 175.16(12)
C21A C22A C23A C28A 0.3(2)
C21A C22A C23A C24A 179.98(13)
C22A C23A C24A C27A 123.92(19)
C28A C23A C24A C27A -56.4(2)
C22A C23A C24A C26A 2.8(2)
C28A C23A C24A C26A -177.56(16)
C22A C23A C24A C25A -115.88(18)
C28A C23A C24A C25A 63.8(2)
C22A C23A C28A C29A -1.2(2)
C24A C23A C28A C29A 179.14(14)
C23A C28A C29A C34A 0.7(2)
C23A C28A C29A C30A -176.86(14)
C28A C29A C30A C31A -14.1(2)
C34A C29A C30A C31A 168.33(14)
C28A C29A C30A C32A 105.59(18)
C34A C29A C30A C32A -71.96(18)
C28A C29A C30A C33A -135.21(16)
C34A C29A C30A C33A 47.24(19)
C22A C21A C34A C29A -1.6(2)
O2A C21A C34A C29A -175.33(12)
C28A C29A C34A C21A 0.7(2)
C30A C29A C34A C21A 178.37(13)
C3A O3A C35A C48A 133.98(13)
C3A O3A C35A C36A -52.72(19)
C48A C35A C36A C37A -0.5(2)
O3A C35A C36A C37A -173.29(13)
C35A C36A C37A C42A 1.1(2)
C35A C36A C37A C38A -178.76(15)
C35A C36A C37A C38C -178.76(15)
C36A C37A C38A C41A -122.0(2)
C42A C37A C38A C41A 58.1(3)
C36A C37A C38A C39A 6.0(3)
C42A C37A C38A C39A -173.9(2)
C36A C37A C38A C40A 117.0(2)
C42A C37A C38A C40A -62.9(2)
C36A C37A C38C C40C 62.6(3)
C42A C37A C38C C40C -117.3(3)
C36A C37A C38C C41C -166.3(3)
C42A C37A C38C C41C 13.8(3)
C36A C37A C38C C39C -59.4(3)
C42A C37A C38C C39C 120.7(2)
C36A C37A C42A C43A -0.7(2)
C38A C37A C42A C43A 179.23(15)
C38C C37A C42A C43A 179.23(15)
C37A C42A C43A C48A -0.4(2)
C37A C42A C43A C44A 179.48(15)
C37A C42A C43A C44C 179.48(15)
C48A C43A C44A C45A -124.3(3)
C42A C43A C44A C45A 55.8(3)
C48A C43A C44A C46A -1.9(3)
C42A C43A C44A C46A 178.2(2)
C48A C43A C44A C47A 113.5(2)
C42A C43A C44A C47A -66.5(2)
C48A C43A C44C C47C 59.1(3)
C42A C43A C44C C47C -120.8(3)
C48A C43A C44C C45C -177.2(2)
C42A C43A C44C C45C 2.9(3)
C48A C43A C44C C46C -61.8(2)
C42A C43A C44C C46C 118.3(2)
C36A C35A C48A C43A -0.6(2)
O3A C35A C48A C43A 172.73(12)
C42A C43A C48A C35A 1.1(2)
C44A C43A C48A C35A -178.86(14)
C44C C43A C48A C35A -178.86(14)
C4A O4A C49A C50A -108.44(14)
C4A O4A C49A C62A 79.36(16)
C62A C49A C50A C51A 0.8(2)
O4A C49A C50A C51A -170.96(12)
C49A C50A C51A C56A -0.5(2)
C49A C50A C51A C52A 175.11(13)
C56A C51A C52A C54A -157.37(16)
C50A C51A C52A C54A 27.2(2)
C56A C51A C52A C53A -36.2(2)
C50A C51A C52A C53A 148.38(16)
C56A C51A C52A C55A 83.50(19)
C50A C51A C52A C55A -91.90(18)
C50A C51A C56A C57A 0.0(2)
C52A C51A C56A C57A -175.55(16)
C51A C56A C57A C62A 0.2(3)
C51A C56A C57A C58A 179.6(2)
C51A C56A C57A C58C 179.6(2)
C62A C57A C58A C60A -129.7(6)
C56A C57A C58A C60A 51.0(6)
C62A C57A C58A C61A 7.0(3)
C56A C57A C58A C61A -172.3(2)
C62A C57A C58A C59A 111.9(3)
C56A C57A C58A C59A -67.4(3)
C62A C57A C58C C59C 143.2(6)
C56A C57A C58C C59C -36.1(6)
C62A C57A C58C C61C 7.0(3)
C56A C57A C58C C61C -172.3(2)
C62A C57A C58C C60C -104.9(3)
C56A C57A C58C C60C 75.8(3)
C50A C49A C62A C57A -0.5(2)
O4A C49A C62A C57A 171.16(14)
C56A C57A C62A C49A 0.0(2)
C58A C57A C62A C49A -179.3(2)
C58C C57A C62A C49A -179.3(2)
C5B N2B C1B N1B -6.5(2)
C5B N2B C1B O1B 173.42(11)
C4B N1B C1B N2B 6.0(2)
C4B N1B C1B O1B -173.88(12)
C7B O1B C1B N2B 156.53(12)
C7B O1B C1B N1B -23.52(18)
C3B N3B C2B O2B -176.22(12)
C3B N3B C2B C5B 1.12(19)
C21B O2B C2B N3B 9.08(19)
C21B O2B C2B C5B -168.40(12)
C6B N4B C3B O3B 177.58(12)
C6B N4B C3B N3B -3.9(2)
C35B O3B C3B N4B 9.33(19)
C35B O3B C3B N3B -169.46(12)
C2B N3B C3B N4B 4.6(2)
C2B N3B C3B O3B -176.77(12)
C1B N1B C4B O4B -174.77(12)
C1B N1B C4B C6B 2.30(19)
C49B O4B C4B N1B 11.0(2)
C49B O4B C4B C6B -166.32(12)
C1B N2B C5B C6B -1.23(19)
C1B N2B C5B C2B 174.94(12)
N3B C2B C5B N2B 177.23(13)
O2B C2B C5B N2B -5.34(19)
N3B C2B C5B C6B -6.24(19)
O2B C2B C5B C6B 171.20(12)
C3B N4B C6B C5B -2.54(19)
C3B N4B C6B C4B 172.78(12)
N2B C5B C6B N4B -176.43(12)
C2B C5B C6B N4B 7.10(19)
N2B C5B C6B C4B 7.97(19)
C2B C5B C6B C4B -168.50(11)
N1B C4B C6B N4B 175.70(12)
O4B C4B C6B N4B -7.04(18)
N1B C4B C6B C5B -8.50(19)
O4B C4B C6B C5B 168.76(11)
C1B O1B C7B C8B 129.85(14)
C1B O1B C7B C20B -55.20(18)
C20B C7B C8B C9B -1.0(2)
O1B C7B C8B C9B 173.78(13)
C7B C8B C9B C14B 1.2(2)
C7B C8B C9B C10B -177.02(14)
C14B C9B C10B C12B 6.8(2)
C8B C9B C10B C12B -175.00(17)
C14B C9B C10B C13B 128.55(17)
C8B C9B C10B C13B -53.3(2)
C14B C9B C10B C11B -113.52(17)
C8B C9B C10B C11B 64.66(19)
C8B C9B C14B C15B -0.1(2)
C10B C9B C14B C15B 178.10(14)
C9B C14B C15B C20B -1.3(2)
C9B C14B C15B C16B -179.09(14)
C20B C15B C16B C19B 12.6(2)
C14B C15B C16B C19B -169.68(14)
C20B C15B C16B C18B 133.19(16)
C14B C15B C16B C18B -49.1(2)
C20B C15B C16B C17B -107.21(16)
C14B C15B C16B C17B 70.50(18)
C14B C15B C20B C7B 1.6(2)
C16B C15B C20B C7B 179.34(13)
C8B C7B C20B C15B -0.5(2)
O1B C7B C20B C15B -175.19(13)
C2B O2B C21B C22B 113.55(14)
C2B O2B C21B C34B -71.65(17)
C34B C21B C22B C23B 0.7(2)
O2B C21B C22B C23B 175.38(13)
C21B C22B C23B C28B -1.3(2)
C21B C22B C23B C24B 178.93(14)
C21B C22B C23B C24D 178.93(14)
C28B C23B C24B C25B -117.1(2)
C22B C23B C24B C25B 62.6(2)
C28B C23B C24B C26B 119.63(19)
C22B C23B C24B C26B -60.6(2)
C28B C23B C24B C27B 3.8(2)
C22B C23B C24B C27B -176.42(17)
C28B C23B C24D C26D 82.4(10)
C22B C23B C24D C26D -97.8(10)
C28B C23B C24D C27D -48.2(6)
C22B C23B C24D C27D 131.6(5)
C28B C23B C24D C25D -152.9(5)
C22B C23B C24D C25D 26.8(5)
C22B C23B C28B C29B 0.7(2)
C24B C23B C28B C29B -179.56(14)
C24D C23B C28B C29B -179.56(14)
C23B C28B C29B C34B 0.5(2)
C23B C28B C29B C30B -176.02(14)
C34B C29B C30B C31B 21.7(2)
C28B C29B C30B C31B -161.82(15)
C34B C29B C30B C33B 142.92(15)
C28B C29B C30B C33B -40.6(2)
C34B C29B C30B C32B -97.38(17)
C28B C29B C30B C32B 79.08(18)
C22B C21B C34B C29B 0.5(2)
O2B C21B C34B C29B -173.98(12)
C28B C29B C34B C21B -1.1(2)
C30B C29B C34B C21B 175.43(13)
C3B O3B C35B C36B -115.06(14)
C3B O3B C35B C48B 71.06(17)
C48B C35B C36B C37B 1.6(2)
O3B C35B C36B C37B -172.17(13)
C35B C36B C37B C42B -1.6(2)
C35B C36B C37B C38B 178.51(14)
C42B C37B C38B C41B -116.71(18)
C36B C37B C38B C41B 63.22(19)
C42B C37B C38B C40B 123.96(18)
C36B C37B C38B C40B -56.1(2)
C42B C37B C38B C39B 5.1(2)
C36B C37B C38B C39B -174.95(17)
C36B C37B C42B C43B 0.0(2)
C38B C37B C42B C43B 179.93(16)
C37B C42B C43B C48B 1.6(2)
C37B C42B C43B C44B -179.68(15)
C37B C42B C43B C44D -179.68(15)
C42B C43B C44B C46B -115.3(2)
C48B C43B C44B C46B 63.4(2)
C42B C43B C44B C47B 124.48(19)
C48B C43B C44B C47B -56.8(2)
C42B C43B C44B C45B 5.9(3)
C48B C43B C44B C45B -175.4(2)
C42B C43B C44D C47D 57.6(11)
C48B C43B C44D C47D -123.6(11)
C42B C43B C44D C46D -176.9(9)
C48B C43B C44D C46D 1.8(9)
C42B C43B C44D C45D -64.0(8)
C48B C43B C44D C45D 114.8(8)
C36B C35B C48B C43B 0.0(2)
O3B C35B C48B C43B 173.55(13)
C42B C43B C48B C35B -1.6(2)
C44B C43B C48B C35B 179.65(14)
C44D C43B C48B C35B 179.65(14)
C4B O4B C49B C62B 115.94(15)
C4B O4B C49B C50B -69.91(18)
C62B C49B C50B C51B 0.0(2)
O4B C49B C50B C51B -173.66(13)
C49B C50B C51B C56B -0.4(2)
C49B C50B C51B C52B 177.88(14)
C56B C51B C52B C55B -179.22(16)
C50B C51B C52B C55B 2.6(2)
C56B C51B C52B C54B -59.1(2)
C50B C51B C52B C54B 122.70(18)
C56B C51B C52B C53B 61.0(2)
C50B C51B C52B C53B -117.18(18)
C50B C51B C56B C57B 0.5(2)
C52B C51B C56B C57B -177.74(15)
C51B C56B C57B C62B -0.4(3)
C51B C56B C57B C58B 177.96(16)
C51B C56B C57B C58D 177.96(16)
C56B C57B C58B C60B -118.0(2)
C62B C57B C58B C60B 60.3(3)
C56B C57B C58B C59B 4.3(3)
C62B C57B C58B C59B -177.5(2)
C56B C57B C58B C61B 122.9(2)
C62B C57B C58B C61B -58.9(2)
C56B C57B C58D C60D -172.4(10)
C62B C57B C58D C60D 5.9(10)
C56B C57B C58D C61D 65.6(7)
C62B C57B C58D C61D -116.2(7)
C56B C57B C58D C59D -48.6(6)
C62B C57B C58D C59D 129.7(6)
C50B C49B C62B C57B 0.1(2)
O4B C49B C62B C57B 174.11(13)
C56B C57B C62B C49B 0.0(2)
C58B C57B C62B C49B -178.37(15)
C58D C57B C62B C49B -178.37(15)

_cod_database_fobs_code 2242855
